data_1519636
loop_
_publ_author_name
'Yoshioka, Shota'
'Inokuma, Yasuhide'
'Hoshino, Manabu'
'Sato, Takashi'
'Fujita, Makoto'

_publ_section_title
;
 Absolute structure determination of compounds with axial and planar
 chirality using the crystalline sponge method
;
_journal_issue 7
_journal_name_full 'Chem. Sci.'
_journal_page_first 3765
_journal_paper_doi 10.1039/C5SC01681A
_journal_volume 6
_journal_year 2015
_chemical_absolute_configuration ad
_chemical_formula_sum 'C84.5 H64 I12.04 N24 S0.5 Zn6'
_chemical_formula_weight 3351.45
_space_group_crystal_system monoclinic
_space_group_IT_number 5
_space_group_name_Hall 'C 2y'
_space_group_name_H-M_alt 'C 1 2 1'
_symmetry_space_group_name_Hall 'C 2y'
_symmetry_space_group_name_H-M 'C 1 2 1'
_atom_sites_solution_hydrogens geom
_atom_sites_solution_primary iterative
_atom_sites_solution_secondary difmap
_audit_creation_method SHELXL-2014/7
_audit_update_record
;
2015-03-11 deposited with the CCDC.
2015-05-12 downloaded from the CCDC.
;
_cell_angle_alpha 90
_cell_angle_beta 102.403(2)
_cell_angle_gamma 90
_cell_formula_units_Z 4
_cell_length_a 34.8299(7)
_cell_length_b 14.9133(2)
_cell_length_c 31.5387(6)
_cell_measurement_reflns_used 10482
_cell_measurement_temperature 100(2)
_cell_measurement_theta_max 73.1650
_cell_measurement_theta_min 4.2550
_cell_volume 15999.8(5)
_computing_cell_refinement
;
CrysAlisPro, Agilent Technologies,
Version 1.171.37.35 (release 13-08-2014 CrysAlis171 .NET)
(compiled Aug 13 2014,18:06:01)
;
_computing_data_collection
;
CrysAlisPro, Agilent Technologies,
Version 1.171.37.35 (release 13-08-2014 CrysAlis171 .NET)
(compiled Aug 13 2014,18:06:01)
;
_computing_data_reduction
;
CrysAlisPro, Agilent Technologies,
Version 1.171.37.35 (release 13-08-2014 CrysAlis171 .NET)
(compiled Aug 13 2014,18:06:01)
;
_computing_molecular_graphics 'shelXle (Hubschle et al., 2011)'
_computing_publication_material 'SHELXL-2014/7 (Sheldrick, 2014)'
_computing_structure_refinement 'SHELXL-2014/7 (Sheldrick, 2014)'
_computing_structure_solution 'SHELXT-2014/5 (Sheldrick, 2014)'
_diffrn_ambient_environment N~2~
_diffrn_ambient_temperature 100(2)
_diffrn_detector 'CCD plate'
_diffrn_detector_area_resol_mean 5.2332
_diffrn_detector_type AtlasS2
_diffrn_measured_fraction_theta_full 0.999
_diffrn_measured_fraction_theta_max 0.984
_diffrn_measurement_device 'four-circle diffractometer'
_diffrn_measurement_device_type 'SuperNova, Dual, Cu at zero, AtlasS2'
_diffrn_measurement_method '\w scans'
_diffrn_radiation_monochromator mirror
_diffrn_radiation_probe x-ray
_diffrn_radiation_type 'Cu K\a'
_diffrn_radiation_wavelength 1.54184
_diffrn_reflns_av_R_equivalents 0.0259
_diffrn_reflns_av_unetI/netI 0.0346
_diffrn_reflns_Laue_measured_fraction_full 0.999
_diffrn_reflns_Laue_measured_fraction_max 0.984
_diffrn_reflns_limit_h_max 43
_diffrn_reflns_limit_h_min -38
_diffrn_reflns_limit_k_max 17
_diffrn_reflns_limit_k_min -18
_diffrn_reflns_limit_l_max 37
_diffrn_reflns_limit_l_min -39
_diffrn_reflns_number 72731
_diffrn_reflns_point_group_measured_fraction_full 0.960
_diffrn_reflns_point_group_measured_fraction_max 0.930
_diffrn_reflns_theta_full 67.684
_diffrn_reflns_theta_max 74.481
_diffrn_reflns_theta_min 3.236
_diffrn_source 'sealed X-ray tube'
_diffrn_source_type 'SuperNova (Cu) X-ray Source'
_exptl_absorpt_coefficient_mu 19.568
_exptl_absorpt_correction_T_max 0.366
_exptl_absorpt_correction_T_min 0.158
_exptl_absorpt_correction_type gaussian
_exptl_absorpt_process_details
;
CrysAlisPro, Agilent Technologies,
Version 1.171.37.35 (release 13-08-2014 CrysAlis171 .NET)
(compiled Aug 13 2014,18:06:01)
Numerical absorption correction based on gaussian integration over
            a multifaceted crystal model
Empirical absorption correction using spherical harmonics,
 implemented in SCALE3 ABSPACK scaling algorithm.
;
_exptl_crystal_colour yellow
_exptl_crystal_density_diffrn 1.391
_exptl_crystal_description block
_exptl_crystal_F_000 6260
_exptl_crystal_size_max 0.130
_exptl_crystal_size_mid 0.110
_exptl_crystal_size_min 0.090
_refine_diff_density_max 1.422
_refine_diff_density_min -0.872
_refine_diff_density_rms 0.291
_refine_ls_abs_structure_details
;
 Flack x determined using 8509 quotients [(I+)-(I-)]/[(I+)+(I-)]
 (Parsons, Flack and Wagner, Acta Cryst. B69 (2013) 249-259).
;
_refine_ls_abs_structure_Flack 0.046(6)
_refine_ls_extinction_method none
_refine_ls_goodness_of_fit_ref 1.088
_refine_ls_hydrogen_treatment constr
_refine_ls_matrix_type full
_refine_ls_number_parameters 1521
_refine_ls_number_reflns 30478
_refine_ls_number_restraints 434
_refine_ls_restrained_S_all 1.083
_refine_ls_R_factor_all 0.0754
_refine_ls_R_factor_gt 0.0598
_refine_ls_shift/su_max 0.001
_refine_ls_shift/su_mean 0.000
_refine_ls_structure_factor_coef Fsqd
_refine_ls_weighting_details 'w=1/[\s^2^(Fo^2^)+(0.1321P)^2^+1.3402P] where P=(Fo^2^+2Fc^2^)/3'
_refine_ls_weighting_scheme calc
_refine_ls_wR_factor_gt 0.1854
_refine_ls_wR_factor_ref 0.2036
_reflns_Friedel_coverage 0.818
_reflns_Friedel_fraction_full 0.917
_reflns_Friedel_fraction_max 0.872
_reflns_number_gt 23610
_reflns_number_total 30478
_reflns_threshold_expression 'I > 2\s(I)'
_cod_data_source_file c5sc01681a2.cif
_cod_data_source_block itami_minor_R
_cod_depositor_comments 'Adding full bibliography for 1519634--1519639.cif.'
_cod_original_formula_sum 'C84.50 H64 I12.04 N24 S0.50 Zn6'
_cod_database_code 1519636
_shelx_shelxl_version_number 2014/7
_shelx_space_group_comment
;
The symmetry employed for this shelxl refinement is uniquely defined
by the following loop, which should always be used as a source of
symmetry information in preference to the above space-group names.
They are only intended as comments.
;
_shelx_estimated_absorpt_t_min 0.185
_shelx_estimated_absorpt_t_max 0.272

loop_
_space_group_symop_operation_xyz
'x, y, z'
'-x, y, -z'
'x+1/2, y+1/2, z'
'-x+1/2, y+1/2, -z'

loop_
_atom_site_label
_atom_site_type_symbol
_atom_site_fract_x
_atom_site_fract_y
_atom_site_fract_z
_atom_site_U_iso_or_equiv
_atom_site_adp_type
_atom_site_occupancy
_atom_site_site_symmetry_order
_atom_site_calc_flag
_atom_site_refinement_flags_posn
_atom_site_refinement_flags_adp
_atom_site_refinement_flags_occupancy
_atom_site_disorder_assembly
_atom_site_disorder_group
Zn1A Zn 1.17160(15) 0.3765(4) 0.52205(16) 0.0671(12) Uani 0.628(14) 1 d . . P A 1
I11A I 1.23359(11) 0.4669(2) 0.54588(10) 0.0884(10) Uani 0.628(14) 1 d . . P A 1
I12A I 1.12596(12) 0.3964(3) 0.44794(12) 0.1084(12) Uani 0.628(14) 1 d . . P A 1
I21A I 0.8576(2) 0.1443(6) 0.7581(3) 0.0997(17) Uani 0.50(3) 1 d . . P B 1
I22A I 0.8937(3) -0.0102(5) 0.6516(2) 0.1042(18) Uani 0.50(3) 1 d . . P B 1
Zn3A Zn 1.0792(4) -0.3830(8) 0.3461(4) 0.078(2) Uani 0.54(3) 1 d . . P C 1
I31A I 1.1132(2) -0.5079(3) 0.3165(2) 0.1077(19) Uani 0.54(3) 1 d . . P C 1
I32A I 1.0177(2) -0.4008(6) 0.37872(17) 0.1070(18) Uani 0.54(3) 1 d . . P C 1
Zn4A Zn 1.1695(5) 0.0878(11) 0.0185(4) 0.054(3) Uani 0.291(17) 1 d . . P D 1
I41A I 1.1225(2) 0.0675(4) -0.05359(16) 0.0652(16) Uani 0.291(17) 1 d . . P D 1
I42A I 1.2304(3) -0.0071(4) 0.04302(18) 0.0626(15) Uani 0.291(17) 1 d . . P D 1
I52A I 1.3513(2) 0.8142(11) 0.2595(3) 0.140(4) Uani 0.509(2) 1 d . . P E 1
I51A I 1.39286(13) 0.9737(2) 0.14814(11) 0.1001(11) Uani 0.509(2) 1 d . . P E 1
Zn6A Zn 1.07682(19) 0.8470(3) 0.84698(18) 0.0642(13) Uani 0.591(12) 1 d . . P F 1
I61A I 1.11039(17) 0.96853(16) 0.81301(14) 0.0958(12) Uani 0.591(12) 1 d . . P F 1
I62A I 1.01679(15) 0.8646(2) 0.87962(12) 0.0826(10) Uani 0.591(12) 1 d . . P F 1
Zn1B Zn 1.1873(7) 0.3762(9) 0.5364(8) 0.150(7) Uani 0.372(14) 1 d . . P A 2
I11B I 1.2503(5) 0.4521(8) 0.5668(8) 0.203(7) Uani 0.372(14) 1 d . . P A 2
I12B I 1.1443(7) 0.4187(8) 0.4588(5) 0.198(7) Uani 0.372(14) 1 d . . P A 2
I21B I 0.8505(3) 0.1632(9) 0.7655(3) 0.098(2) Uani 0.50(3) 1 d . . P B 2
I22B I 0.8853(5) -0.0044(5) 0.6611(6) 0.137(4) Uani 0.50(3) 1 d . . P B 2
Zn3B Zn 1.0851(6) -0.3845(10) 0.3410(6) 0.124(7) Uani 0.46(3) 1 d . . P C 2
I31B I 1.1249(7) -0.4977(7) 0.3072(5) 0.169(5) Uani 0.46(3) 1 d . . P C 2
I32B I 1.0264(5) -0.4167(10) 0.3709(5) 0.132(4) Uani 0.46(3) 1 d . . P C 2
Zn4B Zn 1.1780(3) 0.0828(5) 0.0280(3) 0.0752(17) Uani 0.709(17) 1 d . . P D 2
I41B I 1.1377(3) 0.0494(3) -0.0477(2) 0.1032(16) Uani 0.709(17) 1 d . . P D 2
I42B I 1.2435(2) 0.0055(3) 0.0576(3) 0.1050(18) Uani 0.709(17) 1 d . . P D 2
I51B I 1.37991(9) 0.97242(19) 0.16537(12) 0.0911(10) Uani 0.509(2) 1 d . . P E 2
I52B I 1.3537(3) 0.8020(10) 0.2621(3) 0.130(3) Uani 0.509(2) 1 d . . P E 2
Zn6B Zn 1.0920(3) 0.8523(5) 0.8373(3) 0.067(2) Uani 0.409(12) 1 d . . P F 2
I61B I 1.1327(3) 0.9590(3) 0.80332(15) 0.103(2) Uani 0.409(12) 1 d . . P F 2
I62B I 1.0323(2) 0.8902(4) 0.8675(2) 0.087(2) Uani 0.409(12) 1 d . . P F 2
Zn2 Zn 0.87479(6) 0.13859(16) 0.69006(7) 0.0842(7) Uani 1 1 d . . . . .
Zn5 Zn 1.37369(5) 0.82400(16) 0.18948(7) 0.0816(6) Uani 1 1 d . . . . .
N101 N 1.1418(4) 0.3915(11) 0.5712(5) 0.088(4) Uani 1 1 d . . . . .
C102 C 1.1087(8) 0.353(2) 0.5672(10) 0.158(13) Uani 1 1 d . . . . .
H102 H 1.1010 0.3123 0.5436 0.189 Uiso 1 1 calc R U . . .
C103 C 1.0822(7) 0.366(2) 0.5957(9) 0.142(11) Uani 1 1 d . . . . .
H103 H 1.0569 0.3393 0.5901 0.171 Uiso 1 1 calc R U . . .
C104 C 1.0951(4) 0.4193(11) 0.6313(5) 0.073(3) Uani 1 1 d . . . . .
C105 C 1.1324(6) 0.4607(15) 0.6375(8) 0.105(6) Uani 1 1 d . . . . .
H105 H 1.1422 0.4982 0.6617 0.126 Uiso 1 1 calc R U . . .
C106 C 1.1532(6) 0.4437(15) 0.6068(8) 0.109(7) Uani 1 1 d . . . . .
H106 H 1.1783 0.4712 0.6105 0.130 Uiso 1 1 calc R U . . .
N111 N 0.9224(4) 0.2201(10) 0.6926(5) 0.080(4) Uani 1 1 d . . . . .
C112 C 0.9399(8) 0.226(2) 0.6596(9) 0.156(14) Uani 1 1 d . . . . .
H112 H 0.9301 0.1891 0.6352 0.188 Uiso 1 1 calc R U . . .
C113 C 0.9706(7) 0.280(2) 0.6574(7) 0.136(11) Uani 1 1 d . . . . .
H113 H 0.9806 0.2830 0.6317 0.163 Uiso 1 1 calc R U . . .
C114 C 0.9871(4) 0.3310(10) 0.6931(4) 0.065(3) Uani 1 1 d . . . . .
C115 C 0.9681(4) 0.3290(11) 0.7276(5) 0.078(4) Uani 1 1 d . . . . .
H115 H 0.9774 0.3663 0.7521 0.093 Uiso 1 1 calc R U . . .
C116 C 0.9355(5) 0.2733(12) 0.7273(5) 0.080(4) Uani 1 1 d . . . . .
H116 H 0.9229 0.2732 0.7511 0.095 Uiso 1 1 calc R U . . .
N121 N 1.0691(5) 0.7442(10) 0.7992(4) 0.087(4) Uani 1 1 d . . . . .
C122 C 1.0391(4) 0.6931(10) 0.7944(4) 0.081(5) Uani 1 1 d . . . . .
H122 H 1.0196 0.7083 0.8101 0.097 Uiso 1 1 calc R U . . .
C123 C 1.0323(4) 0.6174(10) 0.7683(5) 0.072(4) Uani 1 1 d . . . . .
H123 H 1.0093 0.5820 0.7668 0.087 Uiso 1 1 calc R U . . .
C124 C 1.0590(4) 0.5958(10) 0.7455(4) 0.073(4) Uani 1 1 d . . . . .
C125 C 1.0912(6) 0.6505(13) 0.7485(6) 0.095(5) Uani 1 1 d . . . . .
H125 H 1.1105 0.6398 0.7319 0.114 Uiso 1 1 calc R U . . .
C131 C 1.0698(4) 0.4343(10) 0.6620(4) 0.069(3) Uani 1 1 d . . . . .
C126 C 1.0940(7) 0.7231(15) 0.7772(6) 0.116(8) Uani 1 1 d . . . . .
H126 H 1.1167 0.7597 0.7805 0.139 Uiso 1 1 calc R U . . .
N132 N 1.0411(3) 0.3760(9) 0.6623(4) 0.075(3) Uani 1 1 d . . . . .
C133 C 1.0203(3) 0.3924(10) 0.6922(5) 0.067(3) Uani 1 1 d . . . . .
N134 N 1.0260(3) 0.4584(8) 0.7212(3) 0.062(2) Uani 1 1 d . . . . .
C135 C 1.0543(3) 0.5157(9) 0.7165(4) 0.059(3) Uani 1 1 d . . . . .
N136 N 1.0776(3) 0.5061(8) 0.6882(4) 0.065(3) Uani 1 1 d . . . . .
N141 N 1.3324(3) -0.2961(8) 0.6451(4) 0.074(3) Uani 1 1 d . . . . .
C142 C 1.3120(4) -0.3393(10) 0.6086(5) 0.084(5) Uani 1 1 d . . . . .
H142 H 1.3188 -0.3994 0.6033 0.101 Uiso 1 1 calc R U . . .
C143 C 1.2826(4) -0.2984(10) 0.5801(5) 0.079(4) Uani 1 1 d . . . . .
H143 H 1.2679 -0.3307 0.5561 0.095 Uiso 1 1 calc R U . . .
C144 C 1.2742(3) -0.2105(9) 0.5861(4) 0.061(3) Uani 1 1 d . . . . .
C145 C 1.2951(5) -0.1656(11) 0.6219(5) 0.087(5) Uani 1 1 d . . . . .
H145 H 1.2896 -0.1046 0.6267 0.105 Uiso 1 1 calc R U . . .
C146 C 1.3244(4) -0.2110(10) 0.6508(5) 0.081(4) Uani 1 1 d . . . . .
H146 H 1.3390 -0.1799 0.6753 0.097 Uiso 1 1 calc R U . . .
N151 N 1.1210(5) -0.3174(8) 0.3926(4) 0.096(5) Uani 1 1 d . . . . .
C152 C 1.1493(5) -0.3575(12) 0.4196(5) 0.089(5) Uani 1 1 d . . . . .
H152 H 1.1534 -0.4197 0.4158 0.107 Uiso 1 1 calc R U . . .
C153 C 1.1742(5) -0.3119(9) 0.4543(4) 0.075(4) Uani 1 1 d . . . . .
H153 H 1.1954 -0.3422 0.4727 0.090 Uiso 1 1 calc R U . . .
C154 C 1.1672(4) -0.2246(9) 0.4606(5) 0.070(4) Uani 1 1 d . . . . .
C155 C 1.1371(7) -0.1815(12) 0.4325(7) 0.139(11) Uani 1 1 d . . . . .
H155 H 1.1337 -0.1184 0.4340 0.166 Uiso 1 1 calc R U . . .
C156 C 1.1119(7) -0.2329(12) 0.4019(8) 0.169(15) Uani 1 1 d . . . . .
H156 H 1.0876 -0.2079 0.3872 0.203 Uiso 1 1 calc R U . . .
N161 N 1.1857(4) 0.2397(10) 0.5279(5) 0.081(3) Uani 1 1 d . . . . .
C162 C 1.1617(7) 0.1841(13) 0.5042(7) 0.108(6) Uani 1 1 d . . . . .
H162 H 1.1392 0.2077 0.4848 0.129 Uiso 1 1 calc R U . . .
C163 C 1.1668(6) 0.0941(12) 0.5056(7) 0.105(7) Uani 1 1 d . . . . .
H163 H 1.1479 0.0571 0.4875 0.125 Uiso 1 1 calc R U . . .
C164 C 1.1982(4) 0.0556(10) 0.5322(5) 0.068(3) Uani 1 1 d . . . . .
C165 C 1.2252(4) 0.1147(11) 0.5581(6) 0.081(4) Uani 1 1 d . . . . .
H165 H 1.2485 0.0934 0.5768 0.097 Uiso 1 1 calc R U . . .
C166 C 1.2156(5) 0.2093(13) 0.5546(7) 0.093(5) Uani 1 1 d . . . . .
H166 H 1.2322 0.2503 0.5731 0.111 Uiso 1 1 calc R U . . .
C171 C 1.2422(4) -0.1646(9) 0.5548(4) 0.060(3) Uani 1 1 d . . . . .
N172 N 1.2217(3) -0.2163(7) 0.5222(3) 0.058(2) Uani 1 1 d . . . . .
C173 C 1.1917(4) -0.1727(8) 0.4966(4) 0.059(3) Uani 1 1 d . . . . .
N174 N 1.1822(3) -0.0865(7) 0.5000(4) 0.062(2) Uani 1 1 d . . . . .
C175 C 1.2066(3) -0.0428(9) 0.5322(4) 0.060(3) Uani 1 1 d . . . . .
N176 N 1.2359(3) -0.0765(7) 0.5613(4) 0.063(2) Uani 1 1 d . . . . .
N201 N 1.0702(4) -0.2806(9) 0.2994(4) 0.081(4) Uani 1 1 d . . . . .
C202 C 1.0973(5) -0.2602(12) 0.2763(6) 0.091(5) Uani 1 1 d . . . . .
H202 H 1.1198 -0.2976 0.2790 0.110 Uiso 1 1 calc R U . . .
C203 C 1.0936(5) -0.1853(12) 0.2484(6) 0.086(4) Uani 1 1 d . . . . .
H203 H 1.1133 -0.1713 0.2328 0.103 Uiso 1 1 calc R U . . .
C204 C 1.0600(3) -0.1325(9) 0.2447(4) 0.058(3) Uani 1 1 d . . . . .
C205 C 1.0309(4) -0.1561(10) 0.2684(4) 0.068(3) Uani 1 1 d . . . . .
H205 H 1.0076 -0.1212 0.2653 0.081 Uiso 1 1 calc R U . . .
C206 C 1.0362(4) -0.2285(12) 0.2955(5) 0.078(4) Uani 1 1 d . . . . .
H206 H 1.0170 -0.2433 0.3116 0.093 Uiso 1 1 calc R U . . .
N211 N 1.1409(3) 0.0671(8) 0.0699(4) 0.068(3) Uani 1 1 d . . . . .
C212 C 1.1051(4) 0.0994(15) 0.0633(5) 0.092(5) Uani 1 1 d . . . . .
H212 H 1.0956 0.1338 0.0379 0.110 Uiso 1 1 calc R U . . .
C213 C 1.0807(4) 0.0852(15) 0.0919(4) 0.089(5) Uani 1 1 d . . . . .
H213 H 1.0546 0.1074 0.0852 0.107 Uiso 1 1 calc R U . . .
C214 C 1.0939(3) 0.0401(9) 0.1291(4) 0.059(3) Uani 1 1 d . . . . .
C215 C 1.1317(4) 0.0107(11) 0.1374(4) 0.072(3) Uani 1 1 d . . . . .
H215 H 1.1425 -0.0198 0.1638 0.087 Uiso 1 1 calc R U . . .
C216 C 1.1548(4) 0.0260(13) 0.1066(5) 0.083(4) Uani 1 1 d . . . . .
H216 H 1.1813 0.0058 0.1126 0.099 Uiso 1 1 calc R U . . .
N221 N 0.9231(3) 0.2432(8) 0.1926(3) 0.062(3) Uani 1 1 d . . . . .
C222 C 0.9383(4) 0.1938(12) 0.2252(5) 0.075(4) Uani 1 1 d . . . . .
H222 H 0.9274 0.1981 0.2503 0.090 Uiso 1 1 calc R U . . .
C223 C 0.9687(4) 0.1354(11) 0.2266(5) 0.072(4) Uani 1 1 d . . . . .
H223 H 0.9771 0.0971 0.2509 0.087 Uiso 1 1 calc R U . . .
C224 C 0.9865(3) 0.1334(9) 0.1930(4) 0.056(3) Uani 1 1 d . . . . .
C225 C 0.9704(7) 0.184(2) 0.1572(7) 0.146(13) Uani 1 1 d . . . . .
H225 H 0.9799 0.1799 0.1312 0.176 Uiso 1 1 calc R U . . .
C226 C 0.9400(7) 0.2422(19) 0.1601(7) 0.143(12) Uani 1 1 d . . . . .
H226 H 0.9311 0.2832 0.1370 0.172 Uiso 1 1 calc R U . . .
C231 C 1.0544(3) -0.0503(9) 0.2167(3) 0.052(2) Uani 1 1 d . . . . .
N232 N 1.0771(3) -0.0428(8) 0.1894(3) 0.058(2) Uani 1 1 d . . . . .
C233 C 1.0690(3) 0.0264(8) 0.1616(4) 0.055(2) Uani 1 1 d . . . . .
N234 N 1.0398(2) 0.0847(8) 0.1608(3) 0.058(2) Uani 1 1 d . . . . .
C235 C 1.0199(3) 0.0719(8) 0.1917(3) 0.051(2) Uani 1 1 d . . . . .
N236 N 1.0262(3) 0.0060(7) 0.2209(3) 0.053(2) Uani 1 1 d . . . . .
N241 N 1.3326(3) 0.7583(8) 0.1429(3) 0.064(3) Uani 1 1 d . . . . .
C242 C 1.3120(3) 0.8008(10) 0.1080(4) 0.063(3) Uani 1 1 d . . . . .
H242 H 1.3180 0.8618 0.1035 0.076 Uiso 1 1 calc R U . . .
C243 C 1.2825(3) 0.7592(9) 0.0781(4) 0.059(3) Uani 1 1 d . . . . .
H243 H 1.2683 0.7913 0.0537 0.071 Uiso 1 1 calc R U . . .
C244 C 1.2737(3) 0.6695(8) 0.0843(4) 0.056(3) Uani 1 1 d . . . . .
C245 C 1.2958(4) 0.6264(9) 0.1196(4) 0.075(4) Uani 1 1 d . . . . .
H245 H 1.2920 0.5645 0.1244 0.090 Uiso 1 1 calc R U . . .
C246 C 1.3240(5) 0.6760(11) 0.1481(5) 0.088(5) Uani 1 1 d . . . . .
H246 H 1.3380 0.6465 0.1735 0.105 Uiso 1 1 calc R U . . .
N251 N 1.1857(3) 0.2212(8) 0.0286(4) 0.066(3) Uani 1 1 d . . . . .
C252 C 1.2159(5) 0.2588(10) 0.0556(6) 0.088(5) Uani 1 1 d . . . . .
H252 H 1.2346 0.2210 0.0735 0.105 Uiso 1 1 calc R U . . .
C253 C 1.2213(5) 0.3486(10) 0.0586(6) 0.088(5) Uani 1 1 d . . . . .
H253 H 1.2420 0.3719 0.0805 0.105 Uiso 1 1 calc R U . . .
C254 C 1.1983(3) 0.4056(9) 0.0320(4) 0.056(2) Uani 1 1 d . . . . .
C255 C 1.1664(4) 0.3684(10) 0.0025(4) 0.067(3) Uani 1 1 d . . . . .
H255 H 1.1487 0.4062 -0.0167 0.081 Uiso 1 1 calc R U . . .
N261 N 1.1208(4) 0.7804(9) -0.1083(4) 0.083(4) Uani 1 1 d . . . . .
C256 C 1.1608(4) 0.2775(9) 0.0013(5) 0.070(3) Uani 1 1 d . . . . .
H256 H 1.1392 0.2529 -0.0190 0.084 Uiso 1 1 calc R U . . .
C262 C 1.1527(5) 0.8186(10) -0.0836(4) 0.080(4) Uani 1 1 d . . . . .
H262 H 1.1598 0.8772 -0.0908 0.096 Uiso 1 1 calc R U . . .
C263 C 1.1751(5) 0.7769(11) -0.0489(5) 0.082(4) Uani 1 1 d . . . . .
H263 H 1.1964 0.8078 -0.0309 0.098 Uiso 1 1 calc R U . . .
C264 C 1.1667(3) 0.6876(8) -0.0396(4) 0.054(2) Uani 1 1 d . . . . .
C265 C 1.1353(5) 0.6488(11) -0.0675(6) 0.095(6) Uani 1 1 d . . . . .
H265 H 1.1276 0.5891 -0.0627 0.114 Uiso 1 1 calc R U . . .
C271 C 1.2411(3) 0.6246(8) 0.0537(4) 0.052(2) Uani 1 1 d . . . . .
C266 C 1.1151(5) 0.6963(12) -0.1022(6) 0.099(6) Uani 1 1 d . . . . .
H266 H 1.0958 0.6658 -0.1230 0.119 Uiso 1 1 calc R U . . .
N272 N 1.2347(3) 0.5391(7) 0.0590(3) 0.053(2) Uani 1 1 d . . . . .
C273 C 1.2046(3) 0.5032(8) 0.0303(3) 0.051(2) Uani 1 1 d . . . . .
N274 N 1.1808(3) 0.5509(7) 0.0004(3) 0.054(2) Uani 1 1 d . . . . .
C275 C 1.1906(3) 0.6349(8) -0.0031(4) 0.052(2) Uani 1 1 d . . . . .
N276 N 1.2210(3) 0.6761(7) 0.0224(3) 0.055(2) Uani 1 1 d . . . . .
S301 S 0.5749(3) 0.0908(8) 0.2001(3) 0.054(2) Uani 0.222(4) 1 d D U P G 1
C302 C 0.6038(12) 0.014(2) 0.1802(12) 0.055(7) Uani 0.222(4) 1 d D U P G 1
C303 C 0.6172(12) 0.054(2) 0.1472(11) 0.053(7) Uani 0.222(4) 1 d D U P G 1
C304 C 0.6071(12) 0.148(2) 0.1398(13) 0.057(7) Uani 0.222(4) 1 d D U P G 1
C305 C 0.5797(14) 0.164(3) 0.1627(14) 0.064(8) Uani 0.222(4) 1 d D U P G 1
H305 H 0.5636 0.2158 0.1575 0.077 Uiso 0.222(4) 1 calc R U P G 1
C306 C 0.6243(7) 0.2079(16) 0.1114(6) 0.072(3) Uani 0.222(4) 1 d DG U P G 1
C307 C 0.6622(7) 0.2417(18) 0.1246(6) 0.072(3) Uani 0.222(4) 1 d DG U P G 1
C308 C 0.6776(6) 0.2978(17) 0.0972(8) 0.072(3) Uani 0.222(4) 1 d DG U P G 1
H308 H 0.7035 0.3209 0.1063 0.087 Uiso 0.222(4) 1 calc R U P G 1
C309 C 0.6551(6) 0.3199(15) 0.0566(7) 0.072(3) Uani 0.222(4) 1 d DG U P G 1
H309 H 0.6657 0.3582 0.0378 0.087 Uiso 0.222(4) 1 calc R U P G 1
C310 C 0.6173(6) 0.2860(12) 0.0433(5) 0.065(7) Uani 0.222(4) 1 d DG U P G 1
C311 C 0.6019(6) 0.2300(12) 0.0707(6) 0.072(3) Uani 0.222(4) 1 d DG U P G 1
C312 C 0.5640(6) 0.1961(16) 0.0575(8) 0.072(3) Uani 0.222(4) 1 d DG U P G 1
H312 H 0.5535 0.1578 0.0762 0.087 Uiso 0.222(4) 1 calc R U P G 1
C313 C 0.5416(6) 0.2182(19) 0.0169(8) 0.072(3) Uani 0.222(4) 1 d DG U P G 1
H313 H 0.5157 0.1951 0.0078 0.087 Uiso 0.222(4) 1 calc R U P G 1
C314 C 0.5570(7) 0.2743(19) -0.0105(6) 0.072(3) Uani 0.222(4) 1 d DG U P G 1
H314 H 0.5416 0.2894 -0.0383 0.087 Uiso 0.222(4) 1 calc R U P G 1
C315 C 0.5948(7) 0.3081(16) 0.0027(6) 0.072(3) Uani 0.222(4) 1 d DG U P G 1
H315 H 0.6054 0.3464 -0.0160 0.087 Uiso 0.222(4) 1 calc R U P G 1
C316 C 0.6068(18) -0.080(3) 0.1985(15) 0.074(13) Uani 0.222(4) 1 d D U P G 1
H419 H 0.5932 -0.0834 0.2226 0.110 Uiso 0.222(4) 1 calc R U P G 1
H420 H 0.5947 -0.1226 0.1758 0.110 Uiso 0.222(4) 1 calc R U P G 1
H421 H 0.6345 -0.0960 0.2091 0.110 Uiso 0.222(4) 1 calc R U P G 1
C317 C 0.6463(16) 0.014(3) 0.1230(16) 0.072(12) Uani 0.222(4) 1 d D U P G 1
H440 H 0.6509 0.0567 0.1009 0.107 Uiso 0.222(4) 1 calc R U P G 1
H441 H 0.6712 0.0018 0.1434 0.107 Uiso 0.222(4) 1 calc R U P G 1
H442 H 0.6357 -0.0418 0.1089 0.107 Uiso 0.222(4) 1 calc R U P G 1
C318 C 0.6859(14) 0.229(4) 0.1699(10) 0.075(9) Uani 0.222(4) 1 d D U P G 1
H318 H 0.6753 0.1771 0.1838 0.090 Uiso 0.222(4) 1 calc R U P G 1
C319 C 0.7294(13) 0.211(5) 0.1687(18) 0.088(15) Uani 0.222(4) 1 d D U P G 1
H422 H 0.7447 0.2033 0.1983 0.132 Uiso 0.222(4) 1 calc R U P G 1
H423 H 0.7312 0.1572 0.1517 0.132 Uiso 0.222(4) 1 calc R U P G 1
H424 H 0.7398 0.2627 0.1553 0.132 Uiso 0.222(4) 1 calc R U P G 1
C320 C 0.6837(17) 0.315(4) 0.1969(15) 0.078(13) Uani 0.222(4) 1 d D U P G 1
H425 H 0.6992 0.3070 0.2265 0.117 Uiso 0.222(4) 1 calc R U P G 1
H426 H 0.6942 0.3663 0.1833 0.117 Uiso 0.222(4) 1 calc R U P G 1
H427 H 0.6563 0.3274 0.1980 0.117 Uiso 0.222(4) 1 calc R U P G 1
S401 S 0.4333(3) 0.9149(9) 0.0687(4) 0.074(3) Uani 0.278(4) 1 d D U P G -2
C402 C 0.4792(9) 0.898(3) 0.1022(11) 0.072(8) Uani 0.278(4) 1 d D U P G -2
C403 C 0.5034(8) 0.858(3) 0.0786(10) 0.065(7) Uani 0.278(4) 1 d D U P G -2
C404 C 0.4858(8) 0.838(3) 0.0338(10) 0.053(6) Uani 0.278(4) 1 d D U P G -2
C405 C 0.4481(10) 0.863(3) 0.0287(12) 0.072(8) Uani 0.278(4) 1 d D U P G -2
H405 H 0.4300 0.8507 0.0023 0.086 Uiso 0.278(4) 1 calc R U P G -2
C406 C 0.5068(7) 0.7932(16) 0.0028(10) 0.050(7) Uani 0.278(4) 1 d D U P G -2
C407 C 0.5299(11) 0.8437(19) -0.0196(11) 0.065(8) Uani 0.278(4) 1 d D U P G -2
C408 C 0.5500(10) 0.800(2) -0.0473(9) 0.069(8) Uani 0.278(4) 1 d D U P G -2
H408 H 0.5641 0.8343 -0.0643 0.083 Uiso 0.278(4) 1 calc R U P G -2
C409 C 0.5496(10) 0.706(2) -0.0501(11) 0.070(8) Uani 0.278(4) 1 d D U P G -2
H409 H 0.5667 0.6767 -0.0653 0.084 Uiso 0.278(4) 1 calc R U P G -2
C410 C 0.5243(13) 0.6566(18) -0.0308(13) 0.055(8) Uani 0.278(4) 1 d D U P G -2
C411 C 0.5051(12) 0.7006(15) -0.0021(15) 0.043(7) Uani 0.278(4) 1 d D U P G -2
C412 C 0.4831(10) 0.6490(19) 0.0209(11) 0.047(8) Uani 0.278(4) 1 d D U P G -2
H412 H 0.4678 0.6781 0.0384 0.056 Uiso 0.278(4) 1 calc R U P G -2
C413 C 0.4831(11) 0.556(2) 0.0190(11) 0.060(9) Uani 0.278(4) 1 d D U P G -2
H413 H 0.4689 0.5221 0.0360 0.072 Uiso 0.278(4) 1 calc R U P G -2
C414 C 0.5037(11) 0.512(2) -0.0076(11) 0.058(9) Uani 0.278(4) 1 d D U P G -2
H414 H 0.5031 0.4488 -0.0099 0.069 Uiso 0.278(4) 1 calc R U P G -2
C415 C 0.5253(12) 0.5631(19) -0.0308(13) 0.060(9) Uani 0.278(4) 1 d D U P G -2
H415 H 0.5413 0.5334 -0.0474 0.072 Uiso 0.278(4) 1 calc R U P G -2
C416 C 0.4863(13) 0.918(5) 0.1512(17) 0.100(15) Uani 0.278(4) 1 d . U P G -2
H428 H 0.4629 0.9474 0.1576 0.149 Uiso 0.278(4) 1 calc R U P G -2
H429 H 0.4914 0.8623 0.1677 0.149 Uiso 0.278(4) 1 calc R U P G -2
H430 H 0.5089 0.9584 0.1595 0.149 Uiso 0.278(4) 1 calc R U P G -2
C417 C 0.5463(12) 0.824(4) 0.0998(15) 0.083(12) Uani 0.278(4) 1 d . U P G -2
H431 H 0.5584 0.7980 0.0773 0.124 Uiso 0.278(4) 1 calc R U P G -2
H432 H 0.5622 0.8749 0.1134 0.124 Uiso 0.278(4) 1 calc R U P G -2
H433 H 0.5449 0.7788 0.1219 0.124 Uiso 0.278(4) 1 calc R U P G -2
C418 C 0.5329(11) 0.944(2) -0.0189(13) 0.088(10) Uani 0.278(4) 1 d D U P G -2
H418 H 0.5170 0.9633 0.0023 0.105 Uiso 0.278(4) 1 calc R U P G -2
C419 C 0.5737(10) 0.982(3) -0.0012(18) 0.103(15) Uani 0.278(4) 1 d D U P G -2
H434 H 0.5726 1.0472 -0.0021 0.155 Uiso 0.278(4) 1 calc R U P G -2
H435 H 0.5831 0.9616 0.0288 0.155 Uiso 0.278(4) 1 calc R U P G -2
H436 H 0.5917 0.9603 -0.0190 0.155 Uiso 0.278(4) 1 calc R U P G -2
C420 C 0.5129(17) 0.988(4) -0.0619(17) 0.112(18) Uani 0.278(4) 1 d D U P G -2
H437 H 0.5159 1.0532 -0.0594 0.168 Uiso 0.278(4) 1 calc R U P G -2
H438 H 0.5251 0.9662 -0.0852 0.168 Uiso 0.278(4) 1 calc R U P G -2
H439 H 0.4849 0.9727 -0.0686 0.168 Uiso 0.278(4) 1 calc R U P G -2
C90A C 1.009(3) 0.444(7) 0.4756(17) 0.29(3) Uani 0.5 1 d D U P H -2
H90A H 1.0184 0.4305 0.4488 0.350 Uiso 0.5 1 calc R U P H -2
H90B H 0.9863 0.4853 0.4679 0.350 Uiso 0.5 1 calc R U P H -2
C91A C 1.042(2) 0.490(7) 0.508(3) 0.31(3) Uani 0.5 1 d D U P H -2
H91A H 1.0664 0.4549 0.5108 0.374 Uiso 0.5 1 calc R U P H -2
H91B H 1.0467 0.5503 0.4971 0.374 Uiso 0.5 1 calc R U P H -2
C92A C 1.033(3) 0.501(6) 0.553(2) 0.30(3) Uani 0.5 1 d D U P H -2
H92A H 1.0159 0.5532 0.5532 0.364 Uiso 0.5 1 calc R U P H -2
H92B H 1.0584 0.5138 0.5742 0.364 Uiso 0.5 1 calc R U P H -2
C94A C 0.978(2) 0.387(6) 0.534(3) 0.30(3) Uani 0.5 1 d D U P H -2
H94A H 0.9595 0.4367 0.5252 0.365 Uiso 0.5 1 calc R U P H -2
H94B H 0.9647 0.3366 0.5447 0.365 Uiso 0.5 1 calc R U P H -2
C93A C 1.014(3) 0.418(6) 0.5690(17) 0.30(3) Uani 0.5 1 d D U P H -2
H93A H 1.0056 0.4333 0.5961 0.364 Uiso 0.5 1 calc R U P H -2
H93B H 1.0337 0.3693 0.5755 0.364 Uiso 0.5 1 calc R U P H -2
C95A C 0.996(3) 0.357(5) 0.495(3) 0.33(3) Uani 0.5 1 d D U P H -2
H95A H 1.0191 0.3167 0.5050 0.396 Uiso 0.5 1 calc R U P H -2
H95B H 0.9764 0.3243 0.4731 0.396 Uiso 0.5 1 calc R U P H -2

loop_
_atom_site_aniso_label
_atom_site_aniso_U_11
_atom_site_aniso_U_22
_atom_site_aniso_U_33
_atom_site_aniso_U_23
_atom_site_aniso_U_13
_atom_site_aniso_U_12
Zn1A 0.084(2) 0.0381(18) 0.081(2) 0.0027(13) 0.0212(17) 0.0085(16)
I11A 0.1066(17) 0.0495(11) 0.120(2) -0.0187(11) 0.0477(14) -0.0188(11)
I12A 0.149(2) 0.0716(18) 0.0904(15) 0.0212(11) -0.0049(18) 0.0213(14)
I21A 0.086(2) 0.128(3) 0.081(2) 0.044(2) 0.0087(16) 0.026(3)
I22A 0.138(4) 0.053(2) 0.099(3) 0.0038(19) -0.024(3) 0.0267(18)
Zn3A 0.098(4) 0.059(5) 0.055(3) 0.013(2) -0.033(3) -0.027(3)
I31A 0.145(3) 0.0432(15) 0.104(2) -0.0027(13) -0.043(2) 0.0037(16)
I32A 0.146(4) 0.105(3) 0.0611(15) 0.0038(17) 0.003(2) -0.067(3)
Zn4A 0.071(4) 0.032(4) 0.050(3) 0.004(3) -0.009(3) -0.001(3)
I41A 0.087(3) 0.051(2) 0.048(2) -0.0064(12) -0.0052(18) 0.0021(18)
I42A 0.066(3) 0.0444(19) 0.079(3) 0.0118(15) 0.0195(18) 0.0117(16)
I52A 0.072(2) 0.226(10) 0.118(5) -0.083(5) 0.014(2) 0.017(3)
I51A 0.138(3) 0.0523(15) 0.0944(19) -0.0062(13) -0.0095(16) -0.0163(16)
Zn6A 0.083(3) 0.0400(18) 0.053(2) -0.0020(14) -0.0220(19) 0.0137(19)
I61A 0.111(2) 0.0459(10) 0.1124(17) 0.0058(9) -0.0173(16) -0.0073(10)
I62A 0.0963(18) 0.0704(14) 0.0663(12) -0.0045(10) -0.0152(12) 0.0361(13)
Zn1B 0.189(15) 0.041(4) 0.258(19) 0.010(8) 0.128(14) 0.014(7)
I11B 0.198(10) 0.088(5) 0.378(18) -0.113(8) 0.186(12) -0.076(6)
I12B 0.352(16) 0.090(5) 0.210(9) 0.075(6) 0.187(10) 0.099(8)
I21B 0.077(3) 0.126(4) 0.082(2) 0.029(3) -0.001(2) -0.022(3)
I22B 0.138(5) 0.0503(19) 0.168(6) -0.021(3) -0.090(5) 0.025(2)
Zn3B 0.196(15) 0.035(5) 0.094(9) 0.014(4) -0.074(8) -0.015(6)
I31B 0.268(10) 0.065(3) 0.148(5) 0.018(3) -0.014(7) 0.058(5)
I32B 0.144(5) 0.110(5) 0.103(5) 0.047(4) -0.061(4) -0.068(4)
Zn4B 0.099(4) 0.0406(17) 0.098(4) 0.012(3) 0.047(3) 0.008(3)
I41B 0.152(4) 0.0645(16) 0.108(2) -0.0205(15) 0.061(2) -0.030(2)
I42B 0.099(3) 0.0588(14) 0.178(4) 0.045(2) 0.077(3) 0.0304(15)
I51B 0.0898(15) 0.0441(12) 0.114(2) -0.0185(14) -0.0335(14) 0.0009(10)
I52B 0.115(4) 0.177(6) 0.081(3) -0.067(3) -0.015(2) 0.039(4)
Zn6B 0.093(5) 0.041(3) 0.052(3) -0.008(2) -0.018(3) 0.005(3)
I61B 0.144(5) 0.0463(16) 0.098(2) -0.0022(13) -0.016(2) -0.026(2)
I62B 0.101(3) 0.073(2) 0.067(2) -0.0166(17) -0.028(2) 0.042(2)
Zn2 0.0779(11) 0.0585(12) 0.0921(13) 0.0183(10) -0.0349(10) -0.0140(8)
Zn5 0.0720(10) 0.0728(14) 0.0801(12) -0.0327(10) -0.0280(9) 0.0242(9)
N101 0.101(9) 0.060(8) 0.111(10) -0.010(7) 0.037(8) -0.002(7)
C102 0.17(2) 0.14(2) 0.19(3) -0.11(2) 0.11(2) -0.049(18)
C103 0.128(15) 0.15(2) 0.17(2) -0.107(19) 0.074(15) -0.063(15)
C104 0.073(7) 0.064(9) 0.075(8) -0.011(6) 0.000(6) 0.010(6)
C105 0.105(11) 0.082(13) 0.137(16) -0.032(11) 0.050(11) -0.028(10)
C106 0.116(13) 0.083(13) 0.138(16) -0.037(12) 0.053(12) -0.033(10)
N111 0.071(6) 0.074(9) 0.081(8) -0.013(6) -0.015(6) -0.008(6)
C112 0.15(2) 0.20(3) 0.124(18) -0.09(2) 0.039(16) -0.11(2)
C113 0.146(18) 0.17(3) 0.090(12) -0.060(15) 0.035(12) -0.080(19)
C114 0.064(6) 0.053(8) 0.070(7) -0.020(6) -0.004(5) -0.004(5)
C115 0.085(8) 0.063(9) 0.070(8) -0.021(7) -0.017(7) -0.012(7)
C116 0.088(9) 0.063(9) 0.079(8) -0.012(7) -0.002(7) -0.020(7)
N121 0.122(11) 0.054(8) 0.065(7) -0.016(6) -0.025(7) 0.015(7)
C122 0.095(9) 0.054(8) 0.065(7) -0.022(6) -0.045(7) 0.025(7)
C123 0.071(7) 0.051(8) 0.076(7) -0.020(6) -0.028(6) 0.019(5)
C124 0.080(8) 0.058(8) 0.059(6) 0.003(6) -0.030(6) -0.013(6)
C125 0.128(13) 0.066(11) 0.086(10) -0.021(8) 0.012(9) -0.042(10)
C131 0.072(7) 0.058(8) 0.067(7) -0.006(6) -0.006(6) 0.007(6)
C126 0.157(19) 0.072(13) 0.091(12) -0.016(10) -0.032(13) -0.049(12)
N132 0.055(5) 0.066(8) 0.092(8) -0.033(6) -0.009(5) 0.004(5)
C133 0.052(5) 0.063(8) 0.078(7) -0.026(6) -0.007(5) 0.002(5)
N134 0.061(5) 0.060(7) 0.055(5) -0.012(5) -0.013(4) 0.001(5)
C135 0.063(6) 0.048(7) 0.055(6) -0.006(5) -0.016(5) 0.007(5)
N136 0.065(5) 0.049(6) 0.069(6) -0.008(5) -0.011(5) 0.005(4)
N141 0.066(6) 0.052(7) 0.084(7) 0.020(5) -0.024(5) -0.019(5)
C142 0.082(8) 0.046(8) 0.100(10) 0.007(7) -0.037(8) -0.009(6)
C143 0.077(8) 0.047(8) 0.092(9) -0.001(6) -0.029(7) -0.013(6)
C144 0.056(6) 0.045(7) 0.067(7) 0.011(5) -0.017(5) -0.012(4)
C145 0.096(9) 0.049(9) 0.091(10) -0.001(7) -0.037(8) -0.009(7)
C146 0.093(9) 0.041(8) 0.086(9) -0.006(6) -0.032(7) -0.010(6)
N151 0.140(11) 0.031(6) 0.083(8) 0.004(5) -0.050(8) -0.019(6)
C152 0.111(11) 0.050(8) 0.080(9) -0.002(7) -0.037(8) -0.016(7)
C153 0.102(9) 0.039(7) 0.062(6) -0.002(5) -0.034(6) 0.004(6)
C154 0.080(7) 0.036(6) 0.074(7) 0.017(5) -0.025(6) -0.011(5)
C155 0.171(17) 0.039(8) 0.138(15) 0.002(9) -0.117(15) -0.011(9)
C156 0.19(2) 0.043(9) 0.19(2) -0.019(11) -0.15(2) 0.006(10)
N161 0.094(8) 0.053(8) 0.096(9) 0.006(6) 0.025(7) 0.013(6)
C162 0.144(16) 0.053(10) 0.109(13) -0.013(9) -0.010(12) 0.007(10)
C163 0.106(11) 0.048(9) 0.132(15) 0.002(9) -0.037(11) 0.012(8)
C164 0.077(7) 0.043(7) 0.080(8) -0.007(6) 0.007(6) -0.006(5)
C165 0.072(7) 0.060(9) 0.097(10) -0.013(8) -0.009(7) -0.001(6)
C166 0.101(11) 0.065(11) 0.108(12) -0.030(9) 0.012(10) -0.034(9)
C171 0.064(6) 0.043(7) 0.063(6) 0.008(5) -0.008(5) -0.005(5)
N172 0.061(5) 0.035(5) 0.067(6) 0.000(4) -0.014(4) -0.008(4)
C173 0.068(6) 0.037(6) 0.062(6) 0.000(5) -0.010(5) -0.007(5)
N174 0.067(5) 0.036(5) 0.070(6) 0.006(4) -0.009(4) 0.003(4)
C175 0.064(6) 0.042(6) 0.065(6) 0.006(5) -0.004(5) -0.009(5)
N176 0.070(6) 0.040(6) 0.069(6) 0.003(4) -0.007(5) -0.007(4)
N201 0.117(10) 0.044(7) 0.061(6) 0.005(5) -0.029(7) -0.004(6)
C202 0.101(10) 0.057(10) 0.113(13) 0.017(9) 0.014(9) 0.023(8)
C203 0.098(10) 0.057(9) 0.098(11) 0.014(8) 0.014(8) 0.017(7)
C204 0.070(6) 0.046(7) 0.048(5) 0.003(4) -0.010(5) -0.012(5)
C205 0.067(6) 0.066(9) 0.059(6) 0.013(6) -0.010(5) -0.006(5)
C206 0.081(8) 0.069(10) 0.070(8) 0.013(7) -0.012(6) -0.012(7)
N211 0.084(7) 0.054(7) 0.071(6) 0.007(5) 0.024(5) 0.001(5)
C212 0.067(7) 0.129(16) 0.076(8) 0.037(9) 0.005(6) 0.016(8)
C213 0.056(6) 0.142(16) 0.062(7) 0.030(8) -0.002(5) 0.011(7)
C214 0.050(5) 0.053(7) 0.070(7) -0.003(5) 0.005(5) 0.002(4)
C215 0.072(7) 0.074(9) 0.070(7) 0.016(6) 0.011(6) 0.020(6)
C216 0.073(7) 0.093(12) 0.086(9) -0.002(8) 0.022(7) 0.020(7)
N221 0.058(5) 0.061(7) 0.056(5) 0.000(4) -0.015(4) 0.013(4)
C222 0.066(7) 0.083(11) 0.073(8) 0.015(7) 0.011(6) 0.015(6)
C223 0.080(8) 0.071(10) 0.065(7) 0.021(6) 0.015(6) 0.021(7)
C224 0.051(5) 0.052(7) 0.057(6) 0.007(5) -0.008(4) 0.000(4)
C225 0.156(18) 0.19(3) 0.112(14) 0.099(17) 0.071(14) 0.12(2)
C226 0.17(2) 0.17(3) 0.100(13) 0.086(16) 0.049(14) 0.11(2)
C231 0.048(5) 0.053(7) 0.048(5) -0.002(4) -0.007(4) -0.001(4)
N232 0.051(4) 0.054(6) 0.060(5) 0.000(4) -0.005(4) 0.000(4)
C233 0.042(5) 0.051(7) 0.064(6) 0.006(5) -0.002(4) 0.000(4)
N234 0.048(4) 0.058(6) 0.063(5) 0.008(4) 0.001(4) 0.000(4)
C235 0.053(5) 0.046(6) 0.044(4) 0.002(4) -0.010(4) -0.008(4)
N236 0.060(4) 0.043(5) 0.047(4) 0.002(4) -0.010(3) 0.001(4)
N241 0.065(5) 0.049(7) 0.062(5) -0.011(4) -0.022(4) 0.019(4)
C242 0.056(5) 0.057(8) 0.065(6) -0.003(5) -0.013(5) 0.005(5)
C243 0.057(6) 0.053(7) 0.056(6) 0.008(5) -0.013(5) 0.000(5)
C244 0.061(6) 0.045(7) 0.053(5) -0.006(4) -0.009(5) 0.012(4)
C245 0.099(9) 0.040(7) 0.065(7) -0.010(5) -0.031(7) 0.014(6)
C246 0.108(10) 0.062(10) 0.064(7) -0.012(6) -0.045(7) 0.022(7)
N251 0.078(6) 0.040(6) 0.080(7) 0.010(5) 0.017(5) 0.003(4)
C252 0.104(11) 0.038(7) 0.108(12) 0.010(7) -0.008(9) -0.002(6)
C253 0.100(10) 0.040(7) 0.102(11) 0.009(7) -0.026(9) 0.000(6)
C254 0.060(6) 0.045(7) 0.061(6) -0.001(5) 0.007(5) 0.006(5)
C255 0.079(7) 0.047(7) 0.069(7) 0.007(5) 0.002(6) 0.001(5)
N261 0.108(8) 0.045(7) 0.068(6) -0.013(5) -0.041(6) 0.014(6)
C256 0.077(7) 0.038(7) 0.091(9) -0.004(6) 0.010(6) -0.005(5)
C262 0.122(11) 0.035(7) 0.062(6) -0.004(5) -0.027(7) -0.004(6)
C263 0.089(9) 0.051(8) 0.082(9) 0.004(7) -0.033(7) -0.004(6)
C264 0.056(5) 0.040(6) 0.056(6) 0.004(4) -0.012(4) 0.003(4)
C265 0.103(10) 0.039(7) 0.112(11) 0.019(7) -0.044(9) -0.020(7)
C271 0.058(5) 0.038(6) 0.052(5) -0.003(4) -0.005(4) 0.014(4)
C266 0.116(11) 0.050(9) 0.098(10) -0.004(7) -0.050(9) -0.003(7)
N272 0.063(5) 0.039(5) 0.051(4) 0.001(4) -0.003(4) 0.009(4)
C273 0.051(5) 0.045(6) 0.054(5) 0.004(5) 0.001(4) 0.008(4)
N274 0.056(5) 0.037(5) 0.062(5) 0.004(4) -0.005(4) 0.013(4)
C275 0.051(5) 0.039(6) 0.058(6) -0.007(5) -0.007(4) 0.012(4)
N276 0.064(5) 0.043(6) 0.048(4) -0.005(4) -0.009(4) 0.008(4)
S301 0.060(5) 0.057(6) 0.052(5) 0.004(4) 0.025(4) -0.005(4)
C302 0.067(15) 0.048(15) 0.049(13) 0.009(12) 0.013(12) 0.003(13)
C303 0.075(16) 0.045(15) 0.046(13) 0.020(12) 0.029(12) 0.013(13)
C304 0.065(14) 0.050(15) 0.065(14) 0.001(12) 0.031(12) 0.028(12)
C305 0.075(16) 0.065(17) 0.062(15) 0.011(14) 0.036(14) 0.016(14)
C306 0.099(7) 0.052(6) 0.074(6) -0.005(5) 0.036(6) 0.028(6)
C307 0.099(7) 0.052(6) 0.074(6) -0.005(5) 0.036(6) 0.028(6)
C308 0.099(7) 0.052(6) 0.074(6) -0.005(5) 0.036(6) 0.028(6)
C309 0.099(7) 0.052(6) 0.074(6) -0.005(5) 0.036(6) 0.028(6)
C310 0.103(15) 0.042(13) 0.060(13) -0.007(11) 0.043(12) 0.033(12)
C311 0.099(7) 0.052(6) 0.074(6) -0.005(5) 0.036(6) 0.028(6)
C312 0.099(7) 0.052(6) 0.074(6) -0.005(5) 0.036(6) 0.028(6)
C313 0.099(7) 0.052(6) 0.074(6) -0.005(5) 0.036(6) 0.028(6)
C314 0.099(7) 0.052(6) 0.074(6) -0.005(5) 0.036(6) 0.028(6)
C315 0.099(7) 0.052(6) 0.074(6) -0.005(5) 0.036(6) 0.028(6)
C316 0.11(3) 0.05(3) 0.047(19) 0.019(17) -0.01(2) 0.00(2)
C317 0.11(3) 0.05(2) 0.07(2) -0.007(18) 0.04(2) 0.03(2)
C318 0.096(19) 0.057(18) 0.081(18) -0.027(15) 0.040(16) 0.028(16)
C319 0.06(2) 0.13(4) 0.08(3) 0.00(3) 0.02(2) 0.02(3)
C320 0.12(3) 0.05(3) 0.07(3) -0.01(2) 0.02(2) 0.00(2)
S401 0.055(4) 0.090(8) 0.073(5) -0.013(5) 0.002(4) 0.007(4)
C402 0.047(12) 0.099(18) 0.064(14) -0.034(14) 0.000(11) 0.004(13)
C403 0.042(12) 0.092(18) 0.051(13) -0.027(13) -0.010(11) 0.001(12)
C404 0.035(11) 0.077(15) 0.039(12) -0.012(11) -0.008(10) -0.014(11)
C405 0.056(14) 0.092(18) 0.059(14) -0.014(14) -0.005(13) 0.007(14)
C406 0.034(17) 0.073(13) 0.036(11) -0.002(11) -0.007(12) -0.008(9)
C407 0.062(16) 0.080(16) 0.047(14) 0.010(12) -0.004(13) 0.009(14)
C408 0.073(16) 0.083(18) 0.039(12) 0.005(13) -0.013(12) 0.004(15)
C409 0.079(16) 0.082(18) 0.045(13) 0.001(13) 0.004(12) 0.005(15)
C410 0.051(15) 0.074(15) 0.039(15) -0.017(12) 0.008(12) 0.005(12)
C411 0.031(17) 0.074(13) 0.023(10) -0.015(12) 0.002(11) -0.001(10)
C412 0.032(14) 0.074(16) 0.032(15) -0.020(12) -0.002(11) -0.006(11)
C413 0.045(18) 0.087(18) 0.050(19) -0.005(14) 0.016(15) -0.015(14)
C414 0.053(18) 0.077(17) 0.05(2) -0.011(12) 0.031(15) 0.005(13)
C415 0.050(17) 0.080(18) 0.056(18) -0.018(14) 0.025(13) -0.006(13)
C416 0.06(2) 0.14(4) 0.08(3) -0.06(3) -0.022(19) -0.01(2)
C417 0.060(19) 0.11(3) 0.07(2) -0.02(2) -0.007(17) 0.02(2)
C418 0.084(19) 0.09(2) 0.084(19) 0.032(17) 0.012(17) 0.002(17)
C419 0.07(2) 0.08(3) 0.17(4) 0.03(3) 0.04(3) 0.01(2)
C420 0.12(3) 0.09(3) 0.11(3) 0.02(3) -0.02(3) 0.02(3)
C90A 0.27(5) 0.33(6) 0.22(5) 0.04(5) -0.06(5) -0.05(5)
C91A 0.32(5) 0.35(6) 0.24(5) 0.01(5) -0.02(5) -0.01(5)
C92A 0.31(5) 0.36(6) 0.22(5) -0.02(5) 0.02(5) 0.00(5)
C94A 0.26(5) 0.39(6) 0.20(5) -0.05(5) -0.09(4) 0.05(5)
C93A 0.31(5) 0.35(6) 0.22(5) -0.06(5) -0.01(4) 0.02(5)
C95A 0.27(5) 0.43(6) 0.20(5) -0.01(5) -0.16(4) -0.01(5)

loop_
_atom_type_symbol
_atom_type_description
_atom_type_scat_dispersion_real
_atom_type_scat_dispersion_imag
_atom_type_scat_source
C C 0.0181 0.0091 'International Tables Vol C Tables 4.2.6.8 and 6.1.1.4'
H H 0.0000 0.0000 'International Tables Vol C Tables 4.2.6.8 and 6.1.1.4'
N N 0.0311 0.0180 'International Tables Vol C Tables 4.2.6.8 and 6.1.1.4'
S S 0.3331 0.5567 'International Tables Vol C Tables 4.2.6.8 and 6.1.1.4'
Zn Zn -1.5491 0.6778 'International Tables Vol C Tables 4.2.6.8 and 6.1.1.4'
I I -0.3257 6.8362 'International Tables Vol C Tables 4.2.6.8 and 6.1.1.4'

loop_
_exptl_crystal_face_index_h
_exptl_crystal_face_index_k
_exptl_crystal_face_index_l
_exptl_crystal_face_perp_dist
_exptl_oxdiff_crystal_face_indexfrac_h
_exptl_oxdiff_crystal_face_indexfrac_k
_exptl_oxdiff_crystal_face_indexfrac_l
_exptl_oxdiff_crystal_face_x
_exptl_oxdiff_crystal_face_y
_exptl_oxdiff_crystal_face_z
-7 9 2 0.0532 -7.1450 9.1791 2.2269 0.0080 0.0051 -1.0000
21 -3 2 0.0707 20.6875 -2.5500 2.0542 -0.7050 -0.4840 0.5183
10 7 -12 0.0437 9.9886 7.0038 -12.0055 -0.7386 0.3831 -0.5282
0 0 20 0.0324 0.0067 -0.0039 20.0019 0.2066 -0.9778 -0.0450
-7 -3 19 0.0347 -6.9910 -3.0050 19.0039 0.5658 -0.7906 0.1594
2 -9 8 0.0519 2.0150 -8.9998 8.0049 0.2924 -0.4090 0.8914
0 0 -20 0.0609 -0.0067 0.0039 -20.0019 -0.2066 0.9778 0.0450
6 3 17 0.0429 6.0029 2.9978 16.9996 -0.1548 -0.9506 -0.2536
22 1 -3 0.0645 22.4680 0.7781 -2.9955 -0.9334 -0.2782 0.2267
-14 -7 6 0.0570 -14.4177 -7.2578 6.3533 0.8613 -0.0230 0.5076
-20 0 12 0.0493 -20.0025 -0.0024 12.0061 0.9054 -0.2104 -0.2908
20 0 -12 0.0553 20.0025 0.0024 -12.0061 -0.9054 0.2104 0.2908
5 -9 -2 0.0573 5.0130 -8.9979 -2.0059 0.0718 0.0239 0.9536
-22 0 9 0.0529 -22.0039 -0.0014 9.0062 0.9525 -0.0261 -0.3105
-19 5 8 0.0551 -19.0101 4.9977 8.0079 0.6651 -0.0448 -0.7593
-22 0 -1 0.0632 -22.0068 0.0013 -0.9950 0.8492 0.4628 -0.2881
-6 8 10 0.0392 -6.0096 7.9960 10.0066 0.0820 -0.3939 -0.8866
19 1 8 0.0613 19.0066 0.9967 7.9970 -0.6916 -0.7508 0.1346
13 0 -19 0.0530 12.9984 0.0046 -19.0053 -0.7043 0.6843 0.2142
14 -4 -16 0.0620 14.0049 -3.9955 -16.0072 -0.5844 0.5278 0.6131
6 -6 -16 0.0605 6.0052 -5.9947 -16.0063 -0.2079 0.6828 0.7038

loop_
_geom_angle_atom_site_label_1
_geom_angle_atom_site_label_2
_geom_angle_atom_site_label_3
_geom_angle
_geom_angle_site_symmetry_1
_geom_angle_site_symmetry_3
N101 Zn1A N161 100.7(6) . .
N101 Zn1A I11A 104.9(5) . .
N161 Zn1A I11A 109.0(5) . .
N101 Zn1A I12A 111.3(5) . .
N161 Zn1A I12A 106.3(5) . .
I11A Zn1A I12A 122.5(3) . .
N151 Zn3A N201 97.5(7) . .
N151 Zn3A I31A 107.5(7) . .
N201 Zn3A I31A 107.0(7) . .
N151 Zn3A I32A 106.4(8) . .
N201 Zn3A I32A 110.0(7) . .
I31A Zn3A I32A 125.0(5) . .
N251 Zn4A N211 100.4(9) . .
N251 Zn4A I41A 110.9(7) . .
N211 Zn4A I41A 110.8(7) . .
N251 Zn4A I42A 107.9(7) . .
N211 Zn4A I42A 100.8(6) . .
I41A Zn4A I42A 123.3(7) . .
N261 Zn6A N121 95.7(5) 1_556 .
N261 Zn6A I61A 106.8(5) 1_556 .
N121 Zn6A I61A 102.5(6) . .
N261 Zn6A I62A 108.9(5) 1_556 .
N121 Zn6A I62A 111.9(6) . .
I61A Zn6A I62A 126.7(2) . .
N161 Zn1B N101 99.9(9) . .
N161 Zn1B I11B 120.1(9) . .
N101 Zn1B I11B 116.7(10) . .
N161 Zn1B I12B 97.0(10) . .
N101 Zn1B I12B 96.6(9) . .
I11B Zn1B I12B 121.7(7) . .
N201 Zn3B N151 99.6(8) . .
N201 Zn3B I32B 106.1(10) . .
N151 Zn3B I32B 101.6(10) . .
N201 Zn3B I31B 108.8(11) . .
N151 Zn3B I31B 110.8(10) . .
I32B Zn3B I31B 126.6(7) . .
N211 Zn4B N251 101.9(6) . .
N211 Zn4B I41B 106.6(5) . .
N251 Zn4B I41B 104.2(5) . .
N211 Zn4B I42B 110.6(4) . .
N251 Zn4B I42B 109.9(4) . .
I41B Zn4B I42B 121.7(3) . .
N121 Zn6B N261 97.7(6) . 1_556
N121 Zn6B I61B 115.4(7) . .
N261 Zn6B I61B 117.3(6) 1_556 .
N121 Zn6B I62B 98.5(7) . .
N261 Zn6B I62B 95.3(5) 1_556 .
I61B Zn6B I62B 127.0(3) . .
N111 Zn2 N141 101.7(5) . 3_455
N111 Zn2 I21A 107.8(5) . .
N141 Zn2 I21A 109.0(5) 3_455 .
N111 Zn2 I22B 111.0(6) . .
N141 Zn2 I22B 107.9(4) 3_455 .
N111 Zn2 I22A 103.5(5) . .
N141 Zn2 I22A 106.9(4) 3_455 .
I21A Zn2 I22A 125.4(3) . .
N111 Zn2 I21B 106.7(4) . .
N141 Zn2 I21B 103.1(5) 3_455 .
I22B Zn2 I21B 124.0(4) . .
N241 Zn5 N221 101.5(4) . 3
N241 Zn5 I51B 108.2(3) . .
N221 Zn5 I51B 115.1(4) 3 .
N241 Zn5 I52A 107.5(4) . .
N221 Zn5 I52A 109.6(4) 3 .
N241 Zn5 I52B 107.2(4) . .
N221 Zn5 I52B 105.4(4) 3 .
I51B Zn5 I52B 118.0(3) . .
N241 Zn5 I51A 104.5(4) . .
N221 Zn5 I51A 102.1(4) 3 .
I52A Zn5 I51A 128.5(4) . .
C102 N101 C106 116.4(17) . .
C102 N101 Zn1A 118.0(15) . .
C106 N101 Zn1A 125.5(13) . .
C102 N101 Zn1B 131.3(15) . .
C106 N101 Zn1B 111.7(14) . .
N101 C102 C103 124(2) . .
N101 C102 H102 117.8 . .
C103 C102 H102 117.8 . .
C104 C103 C102 117.0(19) . .
C104 C103 H103 121.5 . .
C102 C103 H103 121.5 . .
C103 C104 C105 119.6(17) . .
C103 C104 C131 119.7(15) . .
C105 C104 C131 120.7(14) . .
C106 C105 C104 116.0(18) . .
C106 C105 H105 122.0 . .
C104 C105 H105 122.0 . .
C105 C106 N101 126.4(18) . .
C105 C106 H106 116.8 . .
N101 C106 H106 116.8 . .
C112 N111 C116 117.9(15) . .
C112 N111 Zn2 121.2(11) . .
C116 N111 Zn2 120.8(12) . .
N111 C112 C113 125.9(18) . .
N111 C112 H112 117.0 . .
C113 C112 H112 117.0 . .
C112 C113 C114 119(2) . .
C112 C113 H113 120.6 . .
C114 C113 H113 120.6 . .
C113 C114 C115 116.3(14) . .
C113 C114 C133 121.0(16) . .
C115 C114 C133 122.3(11) . .
C114 C115 C116 121.9(13) . .
C114 C115 H115 119.1 . .
C116 C115 H115 119.1 . .
N111 C116 C115 119.1(16) . .
N111 C116 H116 120.5 . .
C115 C116 H116 120.5 . .
C126 N121 C122 115.4(14) . .
C126 N121 Zn6B 106.8(14) . .
C122 N121 Zn6B 137.6(14) . .
C126 N121 Zn6A 124.9(13) . .
C122 N121 Zn6A 119.3(14) . .
N121 C122 C123 125.9(17) . .
N121 C122 H122 117.0 . .
C123 C122 H122 117.0 . .
C124 C123 C122 117.9(16) . .
C124 C123 H123 121.1 . .
C122 C123 H123 121.1 . .
C123 C124 C125 118.3(15) . .
C123 C124 C135 121.8(13) . .
C125 C124 C135 119.8(16) . .
C124 C125 C126 116(2) . .
C124 C125 H125 121.8 . .
C126 C125 H125 121.8 . .
N132 C131 N136 124.9(14) . .
N132 C131 C104 117.9(13) . .
N136 C131 C104 117.2(14) . .
N121 C126 C125 126(2) . .
N121 C126 H126 117.0 . .
C125 C126 H126 117.0 . .
C131 N132 C133 114.2(12) . .
N134 C133 N132 127.0(13) . .
N134 C133 C114 116.4(12) . .
N132 C133 C114 116.6(11) . .
C133 N134 C135 113.6(12) . .
N134 C135 N136 125.0(11) . .
N134 C135 C124 115.5(12) . .
N136 C135 C124 119.5(12) . .
C135 N136 C131 115.1(12) . .
C146 N141 C142 118.6(12) . .
C146 N141 Zn2 120.2(9) . 3_545
C142 N141 Zn2 121.2(10) . 3_545
C143 C142 N141 121.6(15) . .
C143 C142 H142 119.2 . .
N141 C142 H142 119.2 . .
C142 C143 C144 119.7(13) . .
C142 C143 H143 120.2 . .
C144 C143 H143 120.2 . .
C143 C144 C145 119.3(12) . .
C143 C144 C171 120.1(11) . .
C145 C144 C171 120.6(13) . .
C144 C145 C146 119.0(15) . .
C144 C145 H145 120.5 . .
C146 C145 H145 120.5 . .
N141 C146 C145 121.7(13) . .
N141 C146 H146 119.2 . .
C145 C146 H146 119.2 . .
C152 N151 C156 117.9(13) . .
C152 N151 Zn3A 124.2(11) . .
C156 N151 Zn3A 115.7(12) . .
C152 N151 Zn3B 122.2(12) . .
C156 N151 Zn3B 119.4(11) . .
N151 C152 C153 122.5(15) . .
N151 C152 H152 118.8 . .
C153 C152 H152 118.8 . .
C154 C153 C152 118.5(13) . .
C154 C153 H153 120.7 . .
C152 C153 H153 120.7 . .
C153 C154 C155 119.6(13) . .
C153 C154 C173 121.6(11) . .
C155 C154 C173 118.8(13) . .
C154 C155 C156 118.0(16) . .
C154 C155 H155 121.0 . .
C156 C155 H155 121.0 . .
N151 C156 C155 121.7(17) . .
N151 C156 H156 119.1 . .
C155 C156 H156 119.1 . .
C166 N161 C162 119.3(16) . .
C166 N161 Zn1B 105.7(15) . .
C162 N161 Zn1B 135.0(16) . .
C166 N161 Zn1A 123.1(13) . .
C162 N161 Zn1A 117.6(13) . .
N161 C162 C163 123(2) . .
N161 C162 H162 118.3 . .
C163 C162 H162 118.3 . .
C162 C163 C164 121.7(18) . .
C162 C163 H163 119.2 . .
C164 C163 H163 119.2 . .
C163 C164 C165 116.2(15) . .
C163 C164 C175 123.3(14) . .
C165 C164 C175 120.3(13) . .
C164 C165 C166 116.7(14) . .
C164 C165 H165 121.6 . .
C166 C165 H165 121.6 . .
N161 C166 C165 122.6(14) . .
N161 C166 H166 118.7 . .
C165 C166 H166 118.7 . .
N176 C171 N172 126.1(11) . .
N176 C171 C144 117.8(11) . .
N172 C171 C144 116.0(11) . .
C173 N172 C171 113.2(11) . .
N174 C173 N172 126.4(11) . .
N174 C173 C154 116.7(11) . .
N172 C173 C154 116.9(11) . .
C173 N174 C175 113.4(10) . .
N176 C175 N174 127.7(12) . .
N176 C175 C164 119.8(12) . .
N174 C175 C164 112.4(11) . .
C175 N176 C171 113.0(11) . .
C202 N201 C206 120.3(13) . .
C202 N201 Zn3B 114.3(13) . .
C206 N201 Zn3B 125.3(14) . .
C202 N201 Zn3A 121.8(12) . .
C206 N201 Zn3A 117.6(12) . .
N201 C202 C203 122.4(15) . .
N201 C202 H202 118.8 . .
C203 C202 H202 118.8 . .
C204 C203 C202 117.5(17) . .
C204 C203 H203 121.2 . .
C202 C203 H203 121.2 . .
C203 C204 C205 119.6(13) . .
C203 C204 C231 120.8(12) . .
C205 C204 C231 119.6(12) . .
C206 C205 C204 120.4(14) . .
C206 C205 H205 119.8 . .
C204 C205 H205 119.8 . .
C205 C206 N201 119.6(15) . .
C205 C206 H206 120.2 . .
N201 C206 H206 120.2 . .
C216 N211 C212 118.2(12) . .
C216 N211 Zn4B 117.3(10) . .
C212 N211 Zn4B 124.4(10) . .
C216 N211 Zn4A 127.2(10) . .
C212 N211 Zn4A 114.5(10) . .
N211 C212 C213 122.5(13) . .
N211 C212 H212 118.8 . .
C213 C212 H212 118.8 . .
C214 C213 C212 120.3(13) . .
C214 C213 H213 119.8 . .
C212 C213 H213 119.8 . .
C213 C214 C215 117.6(13) . .
C213 C214 C233 122.1(11) . .
C215 C214 C233 120.2(12) . .
C214 C215 C216 119.2(13) . .
C214 C215 H215 120.4 . .
C216 C215 H215 120.4 . .
N211 C216 C215 122.0(13) . .
N211 C216 H216 119.0 . .
C215 C216 H216 119.0 . .
C222 N221 C226 116.9(12) . .
C222 N221 Zn5 124.3(10) . 3_445
C226 N221 Zn5 118.8(9) . 3_445
N221 C222 C223 125.1(14) . .
N221 C222 H222 117.4 . .
C223 C222 H222 117.4 . .
C224 C223 C222 118.5(13) . .
C224 C223 H223 120.8 . .
C222 C223 H223 120.8 . .
C223 C224 C225 117.6(13) . .
C223 C224 C235 122.2(11) . .
C225 C224 C235 120.0(13) . .
C224 C225 C226 118.1(17) . .
C224 C225 H225 120.9 . .
C226 C225 H225 120.9 . .
N221 C226 C225 123.2(14) . .
N221 C226 H226 118.4 . .
C225 C226 H226 118.4 . .
N232 C231 N236 125.9(11) . .
N232 C231 C204 116.3(11) . .
N236 C231 C204 117.8(11) . .
C231 N232 C233 115.3(10) . .
N234 C233 N232 124.5(11) . .
N234 C233 C214 116.7(11) . .
N232 C233 C214 118.8(10) . .
C235 N234 C233 114.2(10) . .
N234 C235 N236 125.3(11) . .
N234 C235 C224 117.9(10) . .
N236 C235 C224 116.7(10) . .
C231 N236 C235 114.6(10) . .
C246 N241 C242 117.6(11) . .
C246 N241 Zn5 120.5(8) . .
C242 N241 Zn5 121.8(10) . .
N241 C242 C243 122.4(13) . .
N241 C242 H242 118.8 . .
C243 C242 H242 118.8 . .
C242 C243 C244 119.2(11) . .
C242 C243 H243 120.4 . .
C244 C243 H243 120.4 . .
C245 C244 C243 117.5(11) . .
C245 C244 C271 122.3(12) . .
C243 C244 C271 120.2(10) . .
C244 C245 C246 118.1(14) . .
C244 C245 H245 121.0 . .
C246 C245 H245 121.0 . .
N241 C246 C245 125.1(12) . .
N241 C246 H246 117.4 . .
C245 C246 H246 117.4 . .
C252 N251 C256 116.9(12) . .
C252 N251 Zn4A 130.9(10) . .
C256 N251 Zn4A 112.2(10) . .
C252 N251 Zn4B 120.5(10) . .
C256 N251 Zn4B 122.6(10) . .
N251 C252 C253 122.8(15) . .
N251 C252 H252 118.6 . .
C253 C252 H252 118.6 . .
C254 C253 C252 122.1(15) . .
C254 C253 H253 118.9 . .
C252 C253 H253 118.9 . .
C253 C254 C255 116.7(13) . .
C253 C254 C273 125.4(12) . .
C255 C254 C273 117.9(11) . .
C256 C255 C254 119.8(13) . .
C256 C255 H255 120.1 . .
C254 C255 H255 120.1 . .
C266 N261 C262 117.5(12) . .
C266 N261 Zn6B 124.0(10) . 1_554
C262 N261 Zn6B 116.8(11) . 1_554
C266 N261 Zn6A 116.5(10) . 1_554
C262 N261 Zn6A 125.8(10) . 1_554
N251 C256 C255 121.5(13) . .
N251 C256 H256 119.2 . .
C255 C256 H256 119.2 . .
N261 C262 C263 122.5(15) . .
N261 C262 H262 118.7 . .
C263 C262 H262 118.7 . .
C262 C263 C264 119.6(12) . .
C262 C263 H263 120.2 . .
C264 C263 H263 120.2 . .
C265 C264 C263 115.8(11) . .
C265 C264 C275 120.5(11) . .
C263 C264 C275 123.6(10) . .
C266 C265 C264 119.7(14) . .
C266 C265 H265 120.1 . .
C264 C265 H265 120.1 . .
N272 C271 N276 125.6(10) . .
N272 C271 C244 118.9(10) . .
N276 C271 C244 115.5(11) . .
N261 C266 C265 123.7(13) . .
N261 C266 H266 118.1 . .
C265 C266 H266 118.1 . .
C271 N272 C273 115.6(9) . .
N274 C273 N272 123.1(11) . .
N274 C273 C254 118.8(10) . .
N272 C273 C254 118.1(10) . .
C275 N274 C273 116.0(10) . .
N274 C275 N276 125.4(10) . .
N274 C275 C264 117.1(10) . .
N276 C275 C264 117.4(11) . .
C271 N276 C275 113.9(11) . .
C305 S301 C302 91.3(15) . .
C303 C302 C316 134(4) . .
C303 C302 S301 108(2) . .
C316 C302 S301 118(3) . .
C302 C303 C304 116(3) . .
C302 C303 C317 126(3) . .
C304 C303 C317 117(3) . .
C305 C304 C303 105(3) . .
C305 C304 C306 130(3) . .
C303 C304 C306 124(2) . .
C304 C305 S301 118(3) . .
C304 C305 H305 121.2 . .
S301 C305 H305 121.2 . .
C307 C306 C311 120.0 . .
C307 C306 C304 121(2) . .
C311 C306 C304 119(2) . .
C308 C307 C306 120.0 . .
C308 C307 C318 117(3) . .
C306 C307 C318 122(3) . .
C307 C308 C309 120.0 . .
C307 C308 H308 120.0 . .
C309 C308 H308 120.0 . .
C310 C309 C308 120.0 . .
C310 C309 H309 120.0 . .
C308 C309 H309 120.0 . .
C309 C310 C311 120.0 . .
C309 C310 C315 120.0 . .
C311 C310 C315 120.0 . .
C310 C311 C312 120.0 . .
C310 C311 C306 120.0 . .
C312 C311 C306 120.0 . .
C313 C312 C311 120.0 . .
C313 C312 H312 120.0 . .
C311 C312 H312 120.0 . .
C312 C313 C314 120.0 . .
C312 C313 H313 120.0 . .
C314 C313 H313 120.0 . .
C313 C314 C315 120.0 . .
C313 C314 H314 120.0 . .
C315 C314 H314 120.0 . .
C314 C315 C310 120.0 . .
C314 C315 H315 120.0 . .
C310 C315 H315 120.0 . .
C302 C316 H419 109.5 . .
C302 C316 H420 109.5 . .
H419 C316 H420 109.5 . .
C302 C316 H421 109.5 . .
H419 C316 H421 109.5 . .
H420 C316 H421 109.5 . .
C303 C317 H440 109.5 . .
C303 C317 H441 109.5 . .
H440 C317 H441 109.5 . .
C303 C317 H442 109.5 . .
H440 C317 H442 109.5 . .
H441 C317 H442 109.5 . .
C307 C318 C319 110(3) . .
C307 C318 C320 110(3) . .
C319 C318 C320 109(4) . .
C307 C318 H318 109.6 . .
C319 C318 H318 109.6 . .
C320 C318 H318 109.6 . .
C318 C319 H422 109.5 . .
C318 C319 H423 109.5 . .
H422 C319 H423 109.5 . .
C318 C319 H424 109.5 . .
H422 C319 H424 109.5 . .
H423 C319 H424 109.5 . .
C318 C320 H425 109.5 . .
C318 C320 H426 109.5 . .
H425 C320 H426 109.5 . .
C318 C320 H427 109.5 . .
H425 C320 H427 109.5 . .
H426 C320 H427 109.5 . .
C405 S401 C402 89.8(15) . .
C403 C402 C416 130(3) . .
C403 C402 S401 109(2) . .
C416 C402 S401 121(3) . .
C402 C403 C404 116(2) . .
C402 C403 C417 123(3) . .
C404 C403 C417 121(3) . .
C405 C404 C403 105(3) . .
C405 C404 C406 130(3) . .
C403 C404 C406 124(3) . .
C404 C405 S401 120(2) . .
C404 C405 H405 120.1 . .
S401 C405 H405 120.1 . .
C411 C406 C407 120(2) . .
C411 C406 C404 120(2) . .
C407 C406 C404 120(2) . .
C408 C407 C406 119(2) . .
C408 C407 C418 116(3) . .
C406 C407 C418 125(3) . .
C407 C408 C409 120(3) . .
C407 C408 H408 119.8 . .
C409 C408 H408 119.8 . .
C410 C409 C408 120(2) . .
C410 C409 H409 119.9 . .
C408 C409 H409 119.9 . .
C409 C410 C415 121(2) . .
C409 C410 C411 118(2) . .
C415 C410 C411 119(2) . .
C406 C411 C412 120(2) . .
C406 C411 C410 122(2) . .
C412 C411 C410 118(2) . .
C413 C412 C411 122(2) . .
C413 C412 H412 119.2 . .
C411 C412 H412 119.2 . .
C414 C413 C412 120(3) . .
C414 C413 H413 119.9 . .
C412 C413 H413 119.9 . .
C413 C414 C415 119(3) . .
C413 C414 H414 120.7 . .
C415 C414 H414 120.7 . .
C414 C415 C410 122(2) . .
C414 C415 H415 119.0 . .
C410 C415 H415 119.0 . .
C402 C416 H428 109.5 . .
C402 C416 H429 109.5 . .
H428 C416 H429 109.5 . .
C402 C416 H430 109.5 . .
H428 C416 H430 109.5 . .
H429 C416 H430 109.5 . .
C403 C417 H431 109.5 . .
C403 C417 H432 109.5 . .
H431 C417 H432 109.5 . .
C403 C417 H433 109.5 . .
H431 C417 H433 109.5 . .
H432 C417 H433 109.5 . .
C407 C418 C419 116(3) . .
C407 C418 C420 113(3) . .
C419 C418 C420 112(2) . .
C407 C418 H418 104.7 . .
C419 C418 H418 104.7 . .
C420 C418 H418 104.7 . .
C418 C419 H434 109.5 . .
C418 C419 H435 109.5 . .
H434 C419 H435 109.5 . .
C418 C419 H436 109.5 . .
H434 C419 H436 109.5 . .
H435 C419 H436 109.5 . .
C418 C420 H437 109.5 . .
C418 C420 H438 109.5 . .
H437 C420 H438 109.5 . .
C418 C420 H439 109.5 . .
H437 C420 H439 109.5 . .
H438 C420 H439 109.5 . .
C91A C90A C95A 110(3) . .
C91A C90A H90A 109.6 . .
C95A C90A H90A 109.6 . .
C91A C90A H90B 109.6 . .
C95A C90A H90B 109.6 . .
H90A C90A H90B 108.1 . .
C92A C91A C90A 114(3) . .
C92A C91A H91A 108.7 . .
C90A C91A H91A 108.7 . .
C92A C91A H91B 108.7 . .
C90A C91A H91B 108.7 . .
H91A C91A H91B 107.6 . .
C91A C92A C93A 114(3) . .
C91A C92A H92A 108.8 . .
C93A C92A H92A 108.8 . .
C91A C92A H92B 108.8 . .
C93A C92A H92B 108.8 . .
H92A C92A H92B 107.7 . .
C93A C94A C95A 105(3) . .
C93A C94A H94A 110.8 . .
C95A C94A H94A 110.8 . .
C93A C94A H94B 110.8 . .
C95A C94A H94B 110.8 . .
H94A C94A H94B 108.9 . .
C92A C93A C94A 111(3) . .
C92A C93A H93A 109.5 . .
C94A C93A H93A 109.5 . .
C92A C93A H93B 109.5 . .
C94A C93A H93B 109.5 . .
H93A C93A H93B 108.1 . .
C90A C95A C94A 105(3) . .
C90A C95A H95A 110.7 . .
C94A C95A H95A 110.7 . .
C90A C95A H95B 110.7 . .
C94A C95A H95B 110.7 . .
H95A C95A H95B 108.8 . .

loop_
_geom_bond_atom_site_label_1
_geom_bond_atom_site_label_2
_geom_bond_distance
_geom_bond_site_symmetry_2
Zn1A N101 2.056(16) .
Zn1A N161 2.098(15) .
Zn1A I11A 2.519(6) .
Zn1A I12A 2.546(5) .
I21A Zn2 2.349(11) .
I22A Zn2 2.678(10) .
Zn3A N151 2.075(15) .
Zn3A N201 2.097(17) .
Zn3A I31A 2.494(16) .
Zn3A I32A 2.584(15) .
Zn4A N251 2.07(2) .
Zn4A N211 2.10(2) .
Zn4A I41A 2.517(11) .
Zn4A I42A 2.528(15) .
I52A Zn5 2.500(10) .
I51A Zn5 2.739(5) .
Zn6A N261 2.097(11) 1_556
Zn6A N121 2.126(14) .
Zn6A I61A 2.518(6) .
Zn6A I62A 2.535(6) .
Zn1B N161 2.053(19) .
Zn1B N101 2.13(2) .
Zn1B I11B 2.472(19) .
Zn1B I12B 2.66(2) .
I21B Zn2 2.715(16) .
I22B Zn2 2.379(15) .
Zn3B N201 2.024(19) .
Zn3B N151 2.083(19) .
Zn3B I32B 2.48(2) .
Zn3B I31B 2.56(2) .
Zn4B N211 2.050(12) .
Zn4B N251 2.083(14) .
Zn4B I41B 2.545(7) .
Zn4B I42B 2.550(7) .
I51B Zn5 2.365(4) .
I52B Zn5 2.553(11) .
Zn6B N121 2.066(15) .
Zn6B N261 2.090(13) 1_556
Zn6B I61B 2.517(9) .
Zn6B I62B 2.531(9) .
Zn2 N111 2.044(14) .
Zn2 N141 2.060(10) 3_455
Zn5 N241 2.066(10) .
Zn5 N221 2.086(10) 3
N101 C102 1.27(3) .
N101 C106 1.35(2) .
C102 C103 1.43(3) .
C102 H102 0.9500 .
C103 C104 1.37(2) .
C103 H103 0.9500 .
C104 C105 1.41(2) .
C104 C131 1.46(2) .
C105 C106 1.35(3) .
C105 H105 0.9500 .
C106 H106 0.9500 .
N111 C112 1.32(3) .
N111 C116 1.35(2) .
C112 C113 1.35(3) .
C112 H112 0.9500 .
C113 C114 1.38(2) .
C113 H113 0.9500 .
C114 C115 1.39(2) .
C114 C133 1.48(2) .
C115 C116 1.40(2) .
C115 H115 0.9500 .
C116 H116 0.9500 .
N121 C126 1.26(3) .
N121 C122 1.28(2) .
C122 C123 1.387(18) .
C122 H122 0.9500 .
C123 C124 1.33(2) .
C123 H123 0.9500 .
C124 C125 1.37(2) .
C124 C135 1.492(19) .
C125 C126 1.40(3) .
C125 H125 0.9500 .
C131 N132 1.33(2) .
C131 N136 1.343(18) .
C126 H126 0.9500 .
N132 C133 1.33(2) .
C133 N134 1.329(17) .
N134 C135 1.338(19) .
C135 N136 1.338(18) .
N141 C146 1.32(2) .
N141 C142 1.377(19) .
N141 Zn2 2.060(10) 3_545
C142 C143 1.354(19) .
C142 H142 0.9500 .
C143 C144 1.36(2) .
C143 H143 0.9500 .
C144 C145 1.377(18) .
C144 C171 1.490(15) .
C145 C146 1.39(2) .
C145 H145 0.9500 .
C146 H146 0.9500 .
N151 C152 1.30(2) .
N151 C156 1.35(3) .
C152 C153 1.417(17) .
C152 H152 0.9500 .
C153 C154 1.35(2) .
C153 H153 0.9500 .
C154 C155 1.379(18) .
C154 C173 1.485(17) .
C155 C156 1.386(19) .
C155 H155 0.9500 .
C156 H156 0.9500 .
N161 C166 1.28(2) .
N161 C162 1.30(3) .
C162 C163 1.35(3) .
C162 H162 0.9500 .
C163 C164 1.35(2) .
C163 H163 0.9500 .
C164 C165 1.41(2) .
C164 C175 1.50(2) .
C165 C166 1.45(3) .
C165 H165 0.9500 .
C166 H166 0.9500 .
C171 N176 1.356(18) .
C171 N172 1.358(16) .
N172 C173 1.341(15) .
C173 N174 1.338(17) .
N174 C175 1.346(16) .
C175 N176 1.315(16) .
N201 C202 1.34(2) .
N201 C206 1.40(2) .
C202 C203 1.41(2) .
C202 H202 0.9500 .
C203 C204 1.40(2) .
C203 H203 0.9500 .
C204 C205 1.427(19) .
C204 C231 1.498(17) .
C205 C206 1.36(2) .
C205 H205 0.9500 .
C206 H206 0.9500 .
N211 C216 1.31(2) .
N211 C212 1.309(19) .
C212 C213 1.38(2) .
C212 H212 0.9500 .
C213 C214 1.344(19) .
C213 H213 0.9500 .
C214 C215 1.361(17) .
C214 C233 1.491(18) .
C215 C216 1.41(2) .
C215 H215 0.9500 .
C216 H216 0.9500 .
N221 C222 1.283(18) .
N221 C226 1.29(2) .
N221 Zn5 2.086(10) 3_445
C222 C223 1.37(2) .
C222 H222 0.9500 .
C223 C224 1.34(2) .
C223 H223 0.9500 .
C224 C225 1.377(19) .
C224 C235 1.489(17) .
C225 C226 1.38(3) .
C225 H225 0.9500 .
C226 H226 0.9500 .
C231 N232 1.295(16) .
C231 N236 1.320(16) .
N232 C233 1.343(16) .
C233 N234 1.334(16) .
N234 C235 1.326(16) .
C235 N236 1.333(15) .
N241 C246 1.28(2) .
N241 C242 1.336(16) .
C242 C243 1.384(16) .
C242 H242 0.9500 .
C243 C244 1.395(19) .
C243 H243 0.9500 .
C244 C245 1.368(16) .
C244 C271 1.484(15) .
C245 C246 1.395(19) .
C245 H245 0.9500 .
C246 H246 0.9500 .
N251 C252 1.33(2) .
N251 C256 1.369(19) .
C252 C253 1.35(2) .
C252 H252 0.9500 .
C253 C254 1.333(19) .
C253 H253 0.9500 .
C254 C255 1.402(18) .
C254 C273 1.474(18) .
C255 C256 1.37(2) .
C255 H255 0.9500 .
N261 C266 1.29(2) .
N261 C262 1.337(18) .
N261 Zn6B 2.090(13) 1_554
N261 Zn6A 2.097(11) 1_554
C256 H256 0.9500 .
C262 C263 1.353(19) .
C262 H262 0.9500 .
C263 C264 1.41(2) .
C263 H263 0.9500 .
C264 C265 1.378(17) .
C264 C275 1.491(14) .
C265 C266 1.36(2) .
C265 H265 0.9500 .
C271 N272 1.310(16) .
C271 N276 1.327(14) .
C266 H266 0.9500 .
N272 C273 1.342(15) .
C273 N274 1.322(14) .
N274 C275 1.309(16) .
C275 N276 1.333(14) .
S301 C305 1.64(3) .
S301 C302 1.73(3) .
C302 C303 1.37(4) .
C302 C316 1.51(3) .
C303 C304 1.45(4) .
C303 C317 1.52(2) .
C304 C305 1.34(4) .
C304 C306 1.48(4) .
C305 H305 0.9500 .
C306 C307 1.3900 .
C306 C311 1.3900 .
C307 C308 1.3900 .
C307 C318 1.50(3) .
C308 C309 1.3900 .
C308 H308 0.9500 .
C309 C310 1.3900 .
C309 H309 0.9500 .
C310 C311 1.3900 .
C310 C315 1.3900 .
C311 C312 1.3900 .
C312 C313 1.3900 .
C312 H312 0.9500 .
C313 C314 1.3900 .
C313 H313 0.9500 .
C314 C315 1.3900 .
C314 H314 0.9500 .
C315 H315 0.9500 .
C316 H419 0.9800 .
C316 H420 0.9800 .
C316 H421 0.9800 .
C317 H440 0.9800 .
C317 H441 0.9800 .
C317 H442 0.9800 .
C318 C319 1.55(6) .
C318 C320 1.56(5) .
C318 H318 1.0000 .
C319 H422 0.9800 .
C319 H423 0.9800 .
C319 H424 0.9800 .
C320 H425 0.9800 .
C320 H426 0.9800 .
C320 H427 0.9800 .
S401 C405 1.65(3) .
S401 C402 1.74(3) .
C402 C403 1.37(4) .
C402 C416 1.54(5) .
C403 C404 1.45(4) .
C403 C417 1.58(5) .
C404 C405 1.34(4) .
C404 C406 1.50(4) .
C405 H405 0.9500 .
C406 C411 1.39(2) .
C406 C407 1.40(2) .
C407 C408 1.39(2) .
C407 C418 1.50(3) .
C408 C409 1.40(2) .
C408 H408 0.9500 .
C409 C410 1.39(2) .
C409 H409 0.9500 .
C410 C415 1.39(2) .
C410 C411 1.40(2) .
C411 C412 1.40(2) .
C412 C413 1.39(2) .
C412 H412 0.9500 .
C413 C414 1.38(2) .
C413 H413 0.9500 .
C414 C415 1.38(2) .
C414 H414 0.9500 .
C415 H415 0.9500 .
C416 H428 0.9800 .
C416 H429 0.9800 .
C416 H430 0.9800 .
C417 H431 0.9800 .
C417 H432 0.9800 .
C417 H433 0.9800 .
C418 C419 1.52(3) .
C418 C420 1.54(3) .
C418 H418 1.0000 .
C419 H434 0.9800 .
C419 H435 0.9800 .
C419 H436 0.9800 .
C420 H437 0.9800 .
C420 H438 0.9800 .
C420 H439 0.9800 .
C90A C91A 1.53(3) .
C90A C95A 1.55(3) .
C90A H90A 0.9900 .
C90A H90B 0.9900 .
C91A C92A 1.52(3) .
C91A H91A 0.9900 .
C91A H91B 0.9900 .
C92A C93A 1.53(3) .
C92A H92A 0.9900 .
C92A H92B 0.9900 .
C94A C93A 1.56(3) .
C94A C95A 1.56(3) .
C94A H94A 0.9900 .
C94A H94B 0.9900 .
C93A H93A 0.9900 .
C93A H93B 0.9900 .
C95A H95A 0.9900 .
C95A H95B 0.9900 .

loop_
_geom_torsion_atom_site_label_1
_geom_torsion_atom_site_label_2
_geom_torsion_atom_site_label_3
_geom_torsion_atom_site_label_4
_geom_torsion
_geom_torsion_site_symmetry_1
C106 N101 C102 C103 5(5) .
Zn1A N101 C102 C103 -172(3) .
Zn1B N101 C102 C103 175(3) .
N101 C102 C103 C104 -5(6) .
C102 C103 C104 C105 2(4) .
C102 C103 C104 C131 -179(3) .
C103 C104 C105 C106 0(4) .
C131 C104 C105 C106 -179(2) .
C104 C105 C106 N101 0(4) .
C102 N101 C106 C105 -2(4) .
Zn1A N101 C106 C105 174(2) .
Zn1B N101 C106 C105 -174(2) .
C116 N111 C112 C113 1(5) .
Zn2 N111 C112 C113 177(3) .
N111 C112 C113 C114 4(6) .
C112 C113 C114 C115 -6(4) .
C112 C113 C114 C133 -179(3) .
C113 C114 C115 C116 4(3) .
C133 C114 C115 C116 177.1(15) .
C112 N111 C116 C115 -3(3) .
Zn2 N111 C116 C115 -179.4(12) .
C114 C115 C116 N111 0(3) .
C126 N121 C122 C123 1(2) .
Zn6B N121 C122 C123 -173.4(12) .
Zn6A N121 C122 C123 -172.2(11) .
N121 C122 C123 C124 -1(2) .
C122 C123 C124 C125 -1(2) .
C122 C123 C124 C135 -179.9(11) .
C123 C124 C125 C126 3(3) .
C135 C124 C125 C126 -178.4(15) .
C103 C104 C131 N132 20(3) .
C105 C104 C131 N132 -160.9(17) .
C103 C104 C131 N136 -160(2) .
C105 C104 C131 N136 19(2) .
C122 N121 C126 C125 1(3) .
Zn6B N121 C126 C125 176.9(19) .
Zn6A N121 C126 C125 173.8(16) .
C124 C125 C126 N121 -3(3) .
N136 C131 N132 C133 -2(2) .
C104 C131 N132 C133 177.6(12) .
C131 N132 C133 N134 -1(2) .
C131 N132 C133 C114 178.2(12) .
C113 C114 C133 N134 159(2) .
C115 C114 C133 N134 -14(2) .
C113 C114 C133 N132 -21(3) .
C115 C114 C133 N132 166.8(14) .
N132 C133 N134 C135 5(2) .
C114 C133 N134 C135 -174.9(11) .
C133 N134 C135 N136 -5.3(17) .
C133 N134 C135 C124 174.3(10) .
C123 C124 C135 N134 -12.2(17) .
C125 C124 C135 N134 169.1(14) .
C123 C124 C135 N136 167.4(12) .
C125 C124 C135 N136 -11.3(19) .
N134 C135 N136 C131 2.8(17) .
C124 C135 N136 C131 -176.8(11) .
N132 C131 N136 C135 1.1(19) .
C104 C131 N136 C135 -178.4(11) .
C146 N141 C142 C143 -4(3) .
Zn2 N141 C142 C143 176.3(13) 3_545
N141 C142 C143 C144 4(3) .
C142 C143 C144 C145 -2(3) .
C142 C143 C144 C171 179.5(15) .
C143 C144 C145 C146 0(3) .
C171 C144 C145 C146 178.9(15) .
C142 N141 C146 C145 3(3) .
Zn2 N141 C146 C145 -178.0(14) 3_545
C144 C145 C146 N141 -1(3) .
C156 N151 C152 C153 -9(4) .
Zn3A N151 C152 C153 -172.0(16) .
Zn3B N151 C152 C153 178.9(17) .
N151 C152 C153 C154 3(3) .
C152 C153 C154 C155 -2(3) .
C152 C153 C154 C173 179.3(16) .
C153 C154 C155 C156 8(4) .
C173 C154 C155 C156 -173(2) .
C152 N151 C156 C155 16(5) .
Zn3A N151 C156 C155 180(3) .
Zn3B N151 C156 C155 -172(3) .
C154 C155 C156 N151 -15(5) .
C166 N161 C162 C163 -1(4) .
Zn1B N161 C162 C163 -178(2) .
Zn1A N161 C162 C163 -178(2) .
N161 C162 C163 C164 0(4) .
C162 C163 C164 C165 0(3) .
C162 C163 C164 C175 -175(2) .
C163 C164 C165 C166 2(3) .
C175 C164 C165 C166 177.4(16) .
C162 N161 C166 C165 4(3) .
Zn1B N161 C166 C165 -179.0(17) .
Zn1A N161 C166 C165 -179.4(15) .
C164 C165 C166 N161 -4(3) .
C143 C144 C171 N176 -177.8(14) .
C145 C144 C171 N176 4(2) .
C143 C144 C171 N172 3(2) .
C145 C144 C171 N172 -175.8(14) .
N176 C171 N172 C173 -3(2) .
C144 C171 N172 C173 176.2(12) .
C171 N172 C173 N174 2(2) .
C171 N172 C173 C154 -178.8(12) .
C153 C154 C173 N174 -179.9(15) .
C155 C154 C173 N174 2(2) .
C153 C154 C173 N172 1(2) .
C155 C154 C173 N172 -177.5(18) .
N172 C173 N174 C175 1(2) .
C154 C173 N174 C175 -177.6(12) .
C173 N174 C175 N176 -5(2) .
C173 N174 C175 C164 173.4(13) .
C163 C164 C175 N176 -174.6(18) .
C165 C164 C175 N176 11(2) .
C163 C164 C175 N174 7(2) .
C165 C164 C175 N174 -167.7(15) .
N174 C175 N176 C171 4(2) .
C164 C175 N176 C171 -174.2(13) .
N172 C171 N176 C175 0(2) .
C144 C171 N176 C175 -179.1(12) .
C206 N201 C202 C203 2(3) .
Zn3B N201 C202 C203 -174.5(16) .
Zn3A N201 C202 C203 -172.7(14) .
N201 C202 C203 C204 -1(3) .
C202 C203 C204 C205 0(2) .
C202 C203 C204 C231 178.2(14) .
C203 C204 C205 C206 2(2) .
C231 C204 C205 C206 -177.1(12) .
C204 C205 C206 N201 -1(2) .
C202 N201 C206 C205 -1(2) .
Zn3B N201 C206 C205 175.3(12) .
Zn3A N201 C206 C205 174.1(11) .
C216 N211 C212 C213 -5(3) .
Zn4B N211 C212 C213 178.3(16) .
Zn4A N211 C212 C213 174.3(18) .
N211 C212 C213 C214 3(3) .
C212 C213 C214 C215 1(3) .
C212 C213 C214 C233 177.6(17) .
C213 C214 C215 C216 -2(2) .
C233 C214 C215 C216 -178.7(14) .
C212 N211 C216 C215 4(3) .
Zn4B N211 C216 C215 -179.2(14) .
Zn4A N211 C216 C215 -175.4(14) .
C214 C215 C216 N211 -1(3) .
C226 N221 C222 C223 -5(3) .
Zn5 N221 C222 C223 174.7(13) 3_445
N221 C222 C223 C224 5(3) .
C222 C223 C224 C225 -6(3) .
C222 C223 C224 C235 -180.0(13) .
C223 C224 C225 C226 8(4) .
C235 C224 C225 C226 -178(2) .
C222 N221 C226 C225 7(4) .
Zn5 N221 C226 C225 -173(3) 3_445
C224 C225 C226 N221 -8(5) .
C203 C204 C231 N232 15.3(17) .
C205 C204 C231 N232 -166.0(11) .
C203 C204 C231 N236 -167.1(12) .
C205 C204 C231 N236 11.5(15) .
N236 C231 N232 C233 -3.9(16) .
C204 C231 N232 C233 173.4(9) .
C231 N232 C233 N234 -0.5(16) .
C231 N232 C233 C214 179.9(10) .
C213 C214 C233 N234 -23(2) .
C215 C214 C233 N234 153.6(13) .
C213 C214 C233 N232 156.6(15) .
C215 C214 C233 N232 -26.8(19) .
N232 C233 N234 C235 3.3(16) .
C214 C233 N234 C235 -177.0(10) .
C233 N234 C235 N236 -2.3(16) .
C233 N234 C235 C224 -179.5(10) .
C223 C224 C235 N234 -169.0(13) .
C225 C224 C235 N234 17(2) .
C223 C224 C235 N236 13.6(17) .
C225 C224 C235 N236 -160.1(19) .
N232 C231 N236 C235 4.9(15) .
C204 C231 N236 C235 -172.5(9) .
N234 C235 N236 C231 -1.5(15) .
C224 C235 N236 C231 175.8(9) .
C246 N241 C242 C243 0(2) .
Zn5 N241 C242 C243 -175.4(10) .
N241 C242 C243 C244 0(2) .
C242 C243 C244 C245 -2(2) .
C242 C243 C244 C271 177.5(11) .
C243 C244 C245 C246 4(2) .
C271 C244 C245 C246 -175.6(14) .
C242 N241 C246 C245 2(3) .
Zn5 N241 C246 C245 177.6(14) .
C244 C245 C246 N241 -4(3) .
C256 N251 C252 C253 4(3) .
Zn4A N251 C252 C253 -178.0(18) .
Zn4B N251 C252 C253 -176.8(18) .
N251 C252 C253 C254 -6(4) .
C252 C253 C254 C255 4(3) .
C252 C253 C254 C273 -173.5(18) .
C253 C254 C255 C256 -2(2) .
C273 C254 C255 C256 176.3(13) .
C252 N251 C256 C255 -1(2) .
Zn4A N251 C256 C255 -179.7(13) .
Zn4B N251 C256 C255 179.6(12) .
C254 C255 C256 N251 0(2) .
C266 N261 C262 C263 -10(3) .
Zn6B N261 C262 C263 -176.4(15) 1_554
Zn6A N261 C262 C263 164.7(15) 1_554
N261 C262 C263 C264 5(3) .
C262 C263 C264 C265 0(3) .
C262 C263 C264 C275 177.6(16) .
C263 C264 C265 C266 2(3) .
C275 C264 C265 C266 -176.3(18) .
C245 C244 C271 N272 -4.4(19) .
C243 C244 C271 N272 176.5(12) .
C245 C244 C271 N276 176.7(13) .
C243 C244 C271 N276 -2.4(17) .
C262 N261 C266 C265 12(3) .
Zn6B N261 C266 C265 177.0(18) 1_554
Zn6A N261 C266 C265 -163.5(19) 1_554
C264 C265 C266 N261 -8(4) .
N276 C271 N272 C273 -1.6(18) .
C244 C271 N272 C273 179.6(10) .
C271 N272 C273 N274 -4.7(17) .
C271 N272 C273 C254 174.3(11) .
C253 C254 C273 N274 175.9(15) .
C255 C254 C273 N274 -2.0(18) .
C253 C254 C273 N272 -3(2) .
C255 C254 C273 N272 178.9(11) .
N272 C273 N274 C275 7.2(17) .
C254 C273 N274 C275 -171.8(11) .
C273 N274 C275 N276 -3.8(18) .
C273 N274 C275 C264 173.7(10) .
C265 C264 C275 N274 1(2) .
C263 C264 C275 N274 -176.3(14) .
C265 C264 C275 N276 179.0(15) .
C263 C264 C275 N276 1(2) .
N272 C271 N276 C275 4.7(17) .
C244 C271 N276 C275 -176.5(10) .
N274 C275 N276 C271 -1.8(17) .
C264 C275 N276 C271 -179.2(10) .
C305 S301 C302 C303 4(4) .
C305 S301 C302 C316 -172(4) .
C316 C302 C303 C304 179(5) .
S301 C302 C303 C304 4(5) .
C316 C302 C303 C317 -11(9) .
S301 C302 C303 C317 174(4) .
C302 C303 C304 C305 -13(6) .
C317 C303 C304 C305 176(5) .
C302 C303 C304 C306 169(4) .
C317 C303 C304 C306 -2(7) .
C303 C304 C305 S301 16(6) .
C306 C304 C305 S301 -165(4) .
C302 S301 C305 C304 -13(5) .
C305 C304 C306 C307 106(5) .
C303 C304 C306 C307 -76(5) .
C305 C304 C306 C311 -74(6) .
C303 C304 C306 C311 104(4) .
C311 C306 C307 C308 0.0 .
C304 C306 C307 C308 180(2) .
C311 C306 C307 C318 173(2) .
C304 C306 C307 C318 -8(3) .
C306 C307 C308 C309 0.0 .
C318 C307 C308 C309 -173(2) .
C307 C308 C309 C310 0.0 .
C308 C309 C310 C311 0.0 .
C308 C309 C310 C315 180.0 .
C309 C310 C311 C312 180.0 .
C315 C310 C311 C312 0.0 .
C309 C310 C311 C306 0.0 .
C315 C310 C311 C306 180.0 .
C307 C306 C311 C310 0.0 .
C304 C306 C311 C310 -180(2) .
C307 C306 C311 C312 180.0 .
C304 C306 C311 C312 0(2) .
C310 C311 C312 C313 0.0 .
C306 C311 C312 C313 180.0 .
C311 C312 C313 C314 0.0 .
C312 C313 C314 C315 0.0 .
C313 C314 C315 C310 0.0 .
C309 C310 C315 C314 180.0 .
C311 C310 C315 C314 0.0 .
C308 C307 C318 C319 -46(5) .
C306 C307 C318 C319 141(4) .
C308 C307 C318 C320 73(4) .
C306 C307 C318 C320 -99(5) .
C405 S401 C402 C403 4(4) .
C405 S401 C402 C416 -170(5) .
C416 C402 C403 C404 172(5) .
S401 C402 C403 C404 -1(6) .
C416 C402 C403 C417 0(9) .
S401 C402 C403 C417 -174(4) .
C402 C403 C404 C405 -3(6) .
C417 C403 C404 C405 170(5) .
C402 C403 C404 C406 -179(4) .
C417 C403 C404 C406 -6(7) .
C403 C404 C405 S401 6(6) .
C406 C404 C405 S401 -178(3) .
C402 S401 C405 C404 -6(5) .
C405 C404 C406 C411 -83(6) .
C403 C404 C406 C411 92(5) .
C405 C404 C406 C407 100(5) .
C403 C404 C406 C407 -84(5) .
C411 C406 C407 C408 1(5) .
C404 C406 C407 C408 178(3) .
C411 C406 C407 C418 177(3) .
C404 C406 C407 C418 -6(4) .
C406 C407 C408 C409 -5(5) .
C418 C407 C408 C409 179(3) .
C407 C408 C409 C410 10(6) .
C408 C409 C410 C415 -176(4) .
C408 C409 C410 C411 -12(6) .
C407 C406 C411 C412 178(4) .
C404 C406 C411 C412 1(5) .
C407 C406 C411 C410 -3(6) .
C404 C406 C411 C410 180(4) .
C409 C410 C411 C406 8(6) .
C415 C410 C411 C406 173(4) .
C409 C410 C411 C412 -173(3) .
C415 C410 C411 C412 -9(7) .
C406 C411 C412 C413 -175(4) .
C410 C411 C412 C413 6(6) .
C411 C412 C413 C414 -3(6) .
C412 C413 C414 C415 2(6) .
C413 C414 C415 C410 -5(7) .
C409 C410 C415 C414 172(5) .
C411 C410 C415 C414 8(6) .
C408 C407 C418 C419 -65(5) .
C406 C407 C418 C419 119(5) .
C408 C407 C418 C420 67(5) .
C406 C407 C418 C420 -109(5) .
C95A C90A C91A C92A -50(9) .
C90A C91A C92A C93A 42(10) .
C91A C92A C93A C94A -50(9) .
C95A C94A C93A C92A 65(7) .
C91A C90A C95A C94A 65(7) .
C93A C94A C95A C90A -72(5) .
